data_2226283
loop_
_publ_author_name
'Khan, Mohd. Shaheen'
'Sulaiman, Othman'
'Mohamed, Issam Ahmed'
'Yeap, Chin Sing'
'Fun, Hoong-Kun'

_publ_section_title
;
 A second monoclinic polymorph of 3\b-chlorocholest-5-ene
;
_journal_coeditor_code SJ2768
_journal_issue 6
_journal_name_full 'Acta Crystallographica Section E'
_journal_page_first o1249
_journal_page_last o1250
_journal_paper_doi 10.1107/S1600536810015722
_journal_volume 66
_journal_year 2010
_chemical_formula_iupac 'C27 H45 Cl'
_chemical_formula_moiety 'C27 H45 Cl'
_chemical_formula_sum 'C27 H45 Cl'
_chemical_formula_weight 405.08
_chemical_name_common 3\b-Chlorocholest-5-ene
_chemical_name_systematic
;
3\b-Chlorocholest-5-ene
;
_space_group_IT_number 4
_symmetry_cell_setting monoclinic
_symmetry_space_group_name_Hall 'P 2yb'
_symmetry_space_group_name_H-M 'P 1 21 1'
_atom_sites_solution_hydrogens geom
_atom_sites_solution_primary direct
_atom_sites_solution_secondary difmap
_audit_creation_method SHELXL-97
_cell_angle_alpha 90.00
_cell_angle_beta 91.453(2)
_cell_angle_gamma 90.00
_cell_formula_units_Z 8
_cell_length_a 21.208(2)
_cell_length_b 7.5302(7)
_cell_length_c 30.778(3)
_cell_measurement_reflns_used 9910
_cell_measurement_temperature 100.00(10)
_cell_measurement_theta_max 29.89
_cell_measurement_theta_min 2.65
_cell_volume 4913.7(8)
_computing_cell_refinement 'SAINT (Bruker, 2009)'
_computing_data_collection 'APEX2 (Bruker, 2009)'
_computing_data_reduction 'SAINT (Bruker, 2009)'
_computing_molecular_graphics 'SHELXTL (Sheldrick, 2008)'
_computing_publication_material
;
SHELXTL (Sheldrick, 2008) and PLATON (Spek, 2009)
;
_computing_structure_refinement 'SHELXTL (Sheldrick, 2008)'
_computing_structure_solution 'SHELXTL (Sheldrick, 2008)'
_diffrn_ambient_temperature 100
_diffrn_measured_fraction_theta_full 0.997
_diffrn_measured_fraction_theta_max 0.997
_diffrn_measurement_device_type 'Bruker APEXII DUO CCD area-detector'
_diffrn_measurement_method '\f and \w scans'
_diffrn_radiation_monochromator graphite
_diffrn_radiation_source 'fine-focus sealed tube'
_diffrn_radiation_type MoK\a
_diffrn_radiation_wavelength 0.71073
_diffrn_reflns_av_R_equivalents 0.0672
_diffrn_reflns_av_sigmaI/netI 0.0923
_diffrn_reflns_limit_h_max 29
_diffrn_reflns_limit_h_min -29
_diffrn_reflns_limit_k_max 10
_diffrn_reflns_limit_k_min -10
_diffrn_reflns_limit_l_max 43
_diffrn_reflns_limit_l_min -42
_diffrn_reflns_number 78605
_diffrn_reflns_theta_full 30.04
_diffrn_reflns_theta_max 30.04
_diffrn_reflns_theta_min 0.96
_diffrn_standards_number 0
_exptl_absorpt_coefficient_mu 0.166
_exptl_absorpt_correction_T_max 0.9851
_exptl_absorpt_correction_T_min 0.9334
_exptl_absorpt_correction_type multi-scan
_exptl_absorpt_process_details '(<i>SADABS</i>; Bruker, 2009)'
_exptl_crystal_colour colourless
_exptl_crystal_density_diffrn 1.095
_exptl_crystal_density_method 'not measured'
_exptl_crystal_description plate
_exptl_crystal_F_000 1792
_exptl_crystal_size_max 0.42
_exptl_crystal_size_mid 0.31
_exptl_crystal_size_min 0.09
_refine_diff_density_max 0.413
_refine_diff_density_min -0.352
_refine_ls_abs_structure_details 'Flack (1983), 13239 Friedel pairs'
_refine_ls_abs_structure_Flack -0.01(4)
_refine_ls_extinction_method none
_refine_ls_goodness_of_fit_ref 0.983
_refine_ls_hydrogen_treatment constr
_refine_ls_matrix_type full
_refine_ls_number_parameters 1017
_refine_ls_number_reflns 28604
_refine_ls_number_restraints 1
_refine_ls_restrained_S_all 0.983
_refine_ls_R_factor_all 0.1108
_refine_ls_R_factor_gt 0.0574
_refine_ls_shift/su_max 0.002
_refine_ls_shift/su_mean 0.000
_refine_ls_structure_factor_coef Fsqd
_refine_ls_weighting_details 'calc w=1/[\s^2^(Fo^2^)+(0.0663P)^2^] where P=(Fo^2^+2Fc^2^)/3'
_refine_ls_weighting_scheme calc
_refine_ls_wR_factor_gt 0.1207
_refine_ls_wR_factor_ref 0.1444
_reflns_number_gt 18381
_reflns_number_total 28604
_reflns_threshold_expression I>2\s(I)
_cod_data_source_file sj2768.cif
_cod_data_source_block I
_cod_depositor_comments
;
The following automatic conversions were performed:
'_symmetry_cell_setting' value 'Monoclinic' changed to 'monoclinic'
according to '/home/saulius/struct/CIF-dictionaries/cif_core.dic'
dictionary named 'cif_core.dic' version 2.4.1 from 2010-06-29.

Automatic conversion script
Id: cif_fix_enum 1527 2010-12-29 10:47:43Z saulius 
;
_cod_original_sg_symbol_H-M 'P 21'
_cod_database_code 2226283
_cod_database_fobs_code 2226283

loop_
_symmetry_equiv_pos_as_xyz
'x, y, z'
'-x, y+1/2, -z'

loop_
_atom_site_type_symbol
_atom_site_label
_atom_site_fract_x
_atom_site_fract_y
_atom_site_fract_z
_atom_site_U_iso_or_equiv
_atom_site_adp_type
_atom_site_calc_flag
_atom_site_refinement_flags
_atom_site_occupancy
_atom_site_disorder_assembly
_atom_site_disorder_group
Cl Cl1A 1.08384(3) 0.05358(10) 0.491683(19) 0.03717(16) Uani d . 1 . .
C C1A 0.73950(11) 0.2488(3) 0.23594(7) 0.0239(5) Uani d . 1 . .
H H1AA 0.7553 0.3137 0.2113 0.029 Uiso calc R 1 . .
H H1AB 0.6942 0.2656 0.2368 0.029 Uiso calc R 1 . .
C C2A 0.77135(11) 0.3165(3) 0.27850(7) 0.0264(5) Uani d . 1 . .
H H2AA 0.7958 0.4231 0.2734 0.032 Uiso calc R 1 . .
H H2AB 0.7403 0.3415 0.3003 0.032 Uiso calc R 1 . .
C C3A 0.81402(10) 0.1626(3) 0.29261(7) 0.0187(4) Uani d . 1 . .
H H3AA 0.8508 0.1685 0.2740 0.022 Uiso calc R 1 . .
C C4A 0.84017(10) 0.1599(3) 0.33922(7) 0.0197(4) Uani d . 1 . .
H H4AA 0.8052 0.1440 0.3591 0.024 Uiso calc R 1 . .
C C5A 0.87390(11) 0.3344(3) 0.35018(7) 0.0244(5) Uani d . 1 . .
H H5AA 0.8978 0.3716 0.3253 0.029 Uiso calc R 1 . .
H H5AB 0.8426 0.4251 0.3556 0.029 Uiso calc R 1 . .
C C6A 0.91738(11) 0.3206(3) 0.38878(7) 0.0274(5) Uani d . 1 . .
H H6AA 0.9333 0.4258 0.4005 0.033 Uiso calc R 1 . .
C C7A 0.93539(11) 0.1685(3) 0.40787(7) 0.0235(5) Uani d . 1 . .
C C8A 0.97827(12) 0.1723(3) 0.44809(7) 0.0302(5) Uani d . 1 . .
H H8AA 0.9927 0.2928 0.4533 0.036 Uiso calc R 1 . .
H H8AB 0.9549 0.1342 0.4731 0.036 Uiso calc R 1 . .
C C9A 1.03468(11) 0.0514(4) 0.44247(7) 0.0298(5) Uani d . 1 . .
H H9AA 1.0595 0.0961 0.4184 0.036 Uiso calc R 1 . .
C C10A 1.01370(11) -0.1358(3) 0.43209(7) 0.0280(5) Uani d . 1 . .
H H10A 0.9888 -0.1820 0.4556 0.034 Uiso calc R 1 . .
H H10B 1.0502 -0.2118 0.4289 0.034 Uiso calc R 1 . .
C C11A 0.97417(11) -0.1337(3) 0.38977(7) 0.0261(5) Uani d . 1 . .
H H11A 0.9610 -0.2541 0.3830 0.031 Uiso calc R 1 . .
H H11B 1.0004 -0.0931 0.3664 0.031 Uiso calc R 1 . .
C C12A 0.91474(10) -0.0133(3) 0.39151(7) 0.0201(4) Uani d . 1 . .
C C13A 0.88602(10) 0.0015(3) 0.34454(7) 0.0177(4) Uani d . 1 . .
H H13A 0.9214 0.0262 0.3256 0.021 Uiso calc R 1 . .
C C14A 0.85598(11) -0.1719(3) 0.32792(7) 0.0244(5) Uani d . 1 . .
H H14A 0.8240 -0.2086 0.3480 0.029 Uiso calc R 1 . .
H H14B 0.8881 -0.2636 0.3278 0.029 Uiso calc R 1 . .
C C15A 0.82575(11) -0.1583(3) 0.28219(7) 0.0230(5) Uani d . 1 . .
H H15A 0.8585 -0.1397 0.2612 0.028 Uiso calc R 1 . .
H H15B 0.8046 -0.2692 0.2751 0.028 Uiso calc R 1 . .
C C16A 0.77796(10) -0.0055(3) 0.27877(7) 0.0181(4) Uani d . 1 . .
C C17A 0.75539(10) 0.0474(3) 0.23176(7) 0.0186(4) Uani d . 1 . .
H H17A 0.7920 0.0380 0.2131 0.022 Uiso calc R 1 . .
C C18A 0.70145(10) -0.0573(3) 0.20946(7) 0.0223(5) Uani d . 1 . .
H H18A 0.6635 -0.0402 0.2265 0.027 Uiso calc R 1 . .
C C19A 0.68780(10) 0.0178(3) 0.16346(7) 0.0244(5) Uani d . 1 . .
H H19A 0.6894 0.1464 0.1649 0.029 Uiso calc R 1 . .
H H19B 0.7210 -0.0208 0.1445 0.029 Uiso calc R 1 . .
C C20A 0.62416(11) -0.0373(3) 0.14305(7) 0.0255(5) Uani d . 1 . .
H H20A 0.6229 -0.1655 0.1401 0.031 Uiso calc R 1 . .
H H20B 0.5906 -0.0022 0.1621 0.031 Uiso calc R 1 . .
C C21A 0.61307(11) 0.0479(4) 0.09841(7) 0.0314(6) Uani d . 1 . .
H H21A 0.6432 -0.0013 0.0785 0.038 Uiso calc R 1 . .
H H21B 0.6214 0.1742 0.1008 0.038 Uiso calc R 1 . .
C C22A 0.54642(12) 0.0221(4) 0.07873(8) 0.0357(6) Uani d . 1 . .
H H22A 0.5163 0.0687 0.0995 0.043 Uiso calc R 1 . .
C C23A 0.53055(14) -0.1730(5) 0.07063(9) 0.0496(6) Uani d . 1 . .
H H23A 0.4880 -0.1827 0.0595 0.074 Uiso calc R 1 . .
H H23B 0.5347 -0.2377 0.0974 0.074 Uiso calc R 1 . .
H H23C 0.5589 -0.2212 0.0499 0.074 Uiso calc R 1 . .
C C24A 0.53904(13) 0.1299(5) 0.03664(8) 0.0496(6) Uani d . 1 . .
H H24A 0.4965 0.1194 0.0255 0.074 Uiso calc R 1 . .
H H24B 0.5677 0.0855 0.0156 0.074 Uiso calc R 1 . .
H H24C 0.5483 0.2525 0.0425 0.074 Uiso calc R 1 . .
C C25A 0.71424(11) -0.2564(3) 0.20705(7) 0.0263(5) Uani d . 1 . .
H H25A 0.7148 -0.3057 0.2358 0.039 Uiso calc R 1 . .
H H25B 0.7543 -0.2762 0.1941 0.039 Uiso calc R 1 . .
H H25C 0.6817 -0.3126 0.1897 0.039 Uiso calc R 1 . .
C C26A 0.72068(10) -0.0403(3) 0.30730(7) 0.0271(5) Uani d . 1 . .
H H26A 0.7345 -0.0505 0.3371 0.041 Uiso calc R 1 . .
H H26B 0.7004 -0.1485 0.2982 0.041 Uiso calc R 1 . .
H H26C 0.6914 0.0566 0.3043 0.041 Uiso calc R 1 . .
C C27A 0.86742(11) -0.0928(3) 0.42317(7) 0.0288(5) Uani d . 1 . .
H H27A 0.8283 -0.0293 0.4207 0.043 Uiso calc R 1 . .
H H27B 0.8841 -0.0833 0.4524 0.043 Uiso calc R 1 . .
H H27C 0.8604 -0.2156 0.4162 0.043 Uiso calc R 1 . .
Cl Cl1B 0.58765(3) 0.96469(11) 0.48748(2) 0.04346(18) Uani d . 1 . .
C C1B 0.22872(11) 1.2289(3) 0.24711(7) 0.0242(5) Uani d . 1 . .
H H1BA 0.2428 1.3033 0.2235 0.029 Uiso calc R 1 . .
H H1BB 0.1834 1.2425 0.2494 0.029 Uiso calc R 1 . .
C C2B 0.26239(11) 1.2824(3) 0.29016(7) 0.0251(5) Uani d . 1 . .
H H2BA 0.2871 1.3895 0.2866 0.030 Uiso calc R 1 . .
H H2BB 0.2322 1.3018 0.3129 0.030 Uiso calc R 1 . .
C C3B 0.30473(10) 1.1239(3) 0.30081(7) 0.0192(4) Uani d . 1 . .
H H3BA 0.3411 1.1346 0.2819 0.023 Uiso calc R 1 . .
C C4B 0.33183(10) 1.1071(3) 0.34692(7) 0.0202(4) Uani d . 1 . .
H H4BA 0.2973 1.0866 0.3669 0.024 Uiso calc R 1 . .
C C5B 0.36654(11) 1.2778(3) 0.36017(7) 0.0249(5) Uani d . 1 . .
H H5BA 0.3891 1.3223 0.3354 0.030 Uiso calc R 1 . .
H H5BB 0.3357 1.3667 0.3680 0.030 Uiso calc R 1 . .
C C6B 0.41218(12) 1.2533(3) 0.39736(7) 0.0286(5) Uani d . 1 . .
H H6BA 0.4288 1.3548 0.4105 0.034 Uiso calc R 1 . .
C C7B 0.43094(11) 1.0964(3) 0.41318(7) 0.0256(5) Uani d . 1 . .
C C8B 0.47725(12) 1.0892(4) 0.45172(7) 0.0335(6) Uani d . 1 . .
H H8BA 0.4928 1.2077 0.4582 0.040 Uiso calc R 1 . .
H H8BB 0.4560 1.0454 0.4771 0.040 Uiso calc R 1 . .
C C9B 0.53163(12) 0.9694(4) 0.44172(7) 0.0327(6) Uani d . 1 . .
H H9BA 0.5530 1.0167 0.4163 0.039 Uiso calc R 1 . .
C C10B 0.50845(12) 0.7855(3) 0.43114(7) 0.0325(6) Uani d . 1 . .
H H10C 0.4853 0.7383 0.4553 0.039 Uiso calc R 1 . .
H H10D 0.5440 0.7077 0.4260 0.039 Uiso calc R 1 . .
C C11B 0.46522(11) 0.7936(3) 0.39023(7) 0.0278(5) Uani d . 1 . .
H H11C 0.4500 0.6749 0.3837 0.033 Uiso calc R 1 . .
H H11D 0.4898 0.8329 0.3659 0.033 Uiso calc R 1 . .
C C12B 0.40789(11) 0.9190(3) 0.39480(7) 0.0214(5) Uani d . 1 . .
C C13B 0.37703(10) 0.9468(3) 0.34883(6) 0.0199(4) Uani d . 1 . .
H H13B 0.4115 0.9746 0.3293 0.024 Uiso calc R 1 . .
C C14B 0.34475(11) 0.7802(3) 0.33041(7) 0.0245(5) Uani d . 1 . .
H H14C 0.3129 0.7420 0.3505 0.029 Uiso calc R 1 . .
H H14D 0.3758 0.6862 0.3287 0.029 Uiso calc R 1 . .
C C15B 0.31333(11) 0.8052(3) 0.28510(7) 0.0244(5) Uani d . 1 . .
H H15C 0.3457 0.8254 0.2639 0.029 Uiso calc R 1 . .
H H15D 0.2910 0.6974 0.2769 0.029 Uiso calc R 1 . .
C C16B 0.26710(10) 0.9615(3) 0.28410(6) 0.0183(4) Uani d . 1 . .
C C17B 0.24560(10) 1.0311(3) 0.23834(7) 0.0190(4) Uani d . 1 . .
H H17B 0.2828 1.0306 0.2201 0.023 Uiso calc R 1 . .
C C18B 0.19237(10) 0.9343(3) 0.21285(7) 0.0208(4) Uani d . 1 . .
H H18B 0.1534 0.9479 0.2290 0.025 Uiso calc R 1 . .
C C19B 0.18222(10) 1.0233(3) 0.16803(7) 0.0236(5) Uani d . 1 . .
H H19C 0.1846 1.1510 0.1717 0.028 Uiso calc R 1 . .
H H19D 0.2163 0.9881 0.1494 0.028 Uiso calc R 1 . .
C C20B 0.11952(11) 0.9775(3) 0.14522(7) 0.0254(5) Uani d . 1 . .
H H20C 0.0854 1.0037 0.1646 0.030 Uiso calc R 1 . .
H H20D 0.1185 0.8512 0.1391 0.030 Uiso calc R 1 . .
C C21B 0.10853(10) 1.0795(3) 0.10277(7) 0.0246(5) Uani d . 1 . .
H H21C 0.1401 1.0427 0.0823 0.030 Uiso calc R 1 . .
H H21D 0.1148 1.2050 0.1085 0.030 Uiso calc R 1 . .
C C22B 0.04329(11) 1.0542(4) 0.08146(7) 0.0281(5) Uani d . 1 . .
H H22B 0.0118 1.0797 0.1034 0.034 Uiso calc R 1 . .
C C23B 0.03199(12) 0.8655(4) 0.06518(8) 0.0362(6) Uani d . 1 . .
H H23D 0.0382 0.7835 0.0888 0.054 Uiso calc R 1 . .
H H23E 0.0611 0.8388 0.0427 0.054 Uiso calc R 1 . .
H H23F -0.0104 0.8552 0.0538 0.054 Uiso calc R 1 . .
C C24B 0.03354(13) 1.1879(4) 0.04411(8) 0.0409(7) Uani d . 1 . .
H H24D -0.0074 1.1705 0.0308 0.061 Uiso calc R 1 . .
H H24E 0.0653 1.1701 0.0229 0.061 Uiso calc R 1 . .
H H24F 0.0366 1.3066 0.0554 0.061 Uiso calc R 1 . .
C C25B 0.20475(11) 0.7357(3) 0.20730(8) 0.0280(5) Uani d . 1 . .
H H25D 0.2050 0.6789 0.2352 0.042 Uiso calc R 1 . .
H H25E 0.2449 0.7188 0.1941 0.042 Uiso calc R 1 . .
H H25F 0.1721 0.6847 0.1891 0.042 Uiso calc R 1 . .
C C26B 0.20904(10) 0.9216(3) 0.31165(7) 0.0256(5) Uani d . 1 . .
H H26D 0.2224 0.9011 0.3413 0.038 Uiso calc R 1 . .
H H26E 0.1879 0.8179 0.3005 0.038 Uiso calc R 1 . .
H H26F 0.1807 1.0210 0.3104 0.038 Uiso calc R 1 . .
C C27B 0.36112(11) 0.8355(3) 0.42662(7) 0.0311(5) Uani d . 1 . .
H H27D 0.3792 0.8377 0.4555 0.047 Uiso calc R 1 . .
H H27E 0.3526 0.7150 0.4182 0.047 Uiso calc R 1 . .
H H27F 0.3225 0.9021 0.4259 0.047 Uiso calc R 1 . .
Cl Cl1C 0.18518(3) 0.58349(10) 0.03645(2) 0.04151(17) Uani d . 1 . .
C C1C 0.55598(12) 0.6996(3) 0.27704(7) 0.0294(5) Uani d . 1 . .
H H1CA 0.5456 0.7780 0.3008 0.035 Uiso calc R 1 . .
H H1CB 0.6015 0.6941 0.2750 0.035 Uiso calc R 1 . .
C C2C 0.52627(12) 0.7685(3) 0.23416(7) 0.0289(5) Uani d . 1 . .
H H2CA 0.5087 0.8864 0.2378 0.035 Uiso calc R 1 . .
H H2CB 0.5570 0.7718 0.2114 0.035 Uiso calc R 1 . .
C C3C 0.47454(10) 0.6332(3) 0.22383(7) 0.0203(5) Uani d . 1 . .
H H3CA 0.4403 0.6595 0.2436 0.024 Uiso calc R 1 . .
C C4C 0.44476(10) 0.6342(3) 0.17825(7) 0.0204(4) Uani d . 1 . .
H H4CA 0.4773 0.6059 0.1573 0.024 Uiso calc R 1 . .
C C5C 0.41697(11) 0.8168(3) 0.16725(7) 0.0257(5) Uani d . 1 . .
H H5CA 0.3976 0.8647 0.1930 0.031 Uiso calc R 1 . .
H H5CB 0.4510 0.8960 0.1595 0.031 Uiso calc R 1 . .
C C6C 0.36883(11) 0.8136(3) 0.13077(7) 0.0273(5) Uani d . 1 . .
H H6CA 0.3552 0.9222 0.1196 0.033 Uiso calc R 1 . .
C C7C 0.34414(11) 0.6671(3) 0.11313(7) 0.0239(5) Uani d . 1 . .
C C8C 0.29729(12) 0.6809(3) 0.07503(7) 0.0305(5) Uani d . 1 . .
H H8CA 0.2847 0.8038 0.0711 0.037 Uiso calc R 1 . .
H H8CB 0.3172 0.6417 0.0487 0.037 Uiso calc R 1 . .
C C9C 0.23974(11) 0.5686(4) 0.08278(7) 0.0300(5) Uani d . 1 . .
H H9CA 0.2187 0.6138 0.1085 0.036 Uiso calc R 1 . .
C C10C 0.25793(11) 0.3783(3) 0.09078(7) 0.0266(5) Uani d . 1 . .
H H10E 0.2796 0.3316 0.0658 0.032 Uiso calc R 1 . .
H H10F 0.2204 0.3073 0.0951 0.032 Uiso calc R 1 . .
C C11C 0.30124(10) 0.3686(3) 0.13120(7) 0.0236(5) Uani d . 1 . .
H H11E 0.3130 0.2456 0.1361 0.028 Uiso calc R 1 . .
H H11F 0.2777 0.4075 0.1561 0.028 Uiso calc R 1 . .
C C12C 0.36221(10) 0.4814(3) 0.12880(7) 0.0199(4) Uani d . 1 . .
C C13C 0.39273(10) 0.4923(3) 0.17505(6) 0.0185(4) Uani d . 1 . .
H H13C 0.3594 0.5305 0.1945 0.022 Uiso calc R 1 . .
C C14C 0.41661(11) 0.3114(3) 0.19231(7) 0.0227(5) Uani d . 1 . .
H H14E 0.3813 0.2299 0.1934 0.027 Uiso calc R 1 . .
H H14F 0.4465 0.2634 0.1721 0.027 Uiso calc R 1 . .
C C15C 0.44823(10) 0.3217(3) 0.23754(7) 0.0216(4) Uani d . 1 . .
H H15E 0.4171 0.3558 0.2586 0.026 Uiso calc R 1 . .
H H15F 0.4642 0.2053 0.2456 0.026 Uiso calc R 1 . .
C C16C 0.50254(10) 0.4556(3) 0.23895(7) 0.0206(4) Uani d . 1 . .
C C17C 0.52849(10) 0.5104(3) 0.28481(7) 0.0212(5) Uani d . 1 . .
H H17C 0.4920 0.5246 0.3034 0.025 Uiso calc R 1 . .
C C18C 0.57611(11) 0.3911(3) 0.30947(7) 0.0245(5) Uani d . 1 . .
H H18C 0.6153 0.3893 0.2933 0.029 Uiso calc R 1 . .
C C19C 0.59045(11) 0.4728(4) 0.35464(7) 0.0309(5) Uani d . 1 . .
H H19E 0.5914 0.6009 0.3515 0.037 Uiso calc R 1 . .
H H19F 0.5558 0.4441 0.3734 0.037 Uiso calc R 1 . .
C C20C 0.65131(13) 0.4150(5) 0.37731(8) 0.0473(8) Uani d . 1 . .
H H20E 0.6861 0.4356 0.3581 0.057 Uiso calc R 1 . .
H H20F 0.6493 0.2885 0.3830 0.057 Uiso calc R 1 . .
C C21C 0.66456(12) 0.5128(4) 0.42020(8) 0.0398(7) Uani d . 1 . .
H H21E 0.6571 0.6385 0.4154 0.048 Uiso calc R 1 . .
H H21F 0.6343 0.4725 0.4412 0.048 Uiso calc R 1 . .
C C22C 0.72962(15) 0.4908(5) 0.43994(10) 0.0591(10) Uani d . 1 . .
H H22C 0.7603 0.5287 0.4185 0.071 Uiso calc R 1 . .
C C23C 0.74359(17) 0.2999(6) 0.45201(10) 0.0720(8) Uani d . 1 . .
H H23G 0.7405 0.2270 0.4265 0.108 Uiso calc R 1 . .
H H23H 0.7137 0.2600 0.4728 0.108 Uiso calc R 1 . .
H H23I 0.7855 0.2917 0.4644 0.108 Uiso calc R 1 . .
C C24C 0.73709(16) 0.6104(6) 0.48006(10) 0.0720(8) Uani d . 1 . .
H H24G 0.7296 0.7317 0.4718 0.108 Uiso calc R 1 . .
H H24H 0.7791 0.5989 0.4921 0.108 Uiso calc R 1 . .
H H24I 0.7072 0.5756 0.5014 0.108 Uiso calc R 1 . .
C C25C 0.55354(11) 0.1996(3) 0.31474(7) 0.0302(5) Uani d . 1 . .
H H25G 0.5512 0.1430 0.2868 0.045 Uiso calc R 1 . .
H H25H 0.5126 0.1994 0.3273 0.045 Uiso calc R 1 . .
H H25I 0.5827 0.1362 0.3334 0.045 Uiso calc R 1 . .
C C26C 0.55701(10) 0.3922(3) 0.21070(7) 0.0261(5) Uani d . 1 . .
H H26G 0.5426 0.3845 0.1809 0.039 Uiso calc R 1 . .
H H26H 0.5711 0.2775 0.2205 0.039 Uiso calc R 1 . .
H H26I 0.5913 0.4752 0.2131 0.039 Uiso calc R 1 . .
C C27C 0.40669(11) 0.3976(3) 0.09571(7) 0.0272(5) Uani d . 1 . .
H H27G 0.4460 0.4608 0.0962 0.041 Uiso calc R 1 . .
H H27H 0.3876 0.4045 0.0671 0.041 Uiso calc R 1 . .
H H27I 0.4141 0.2755 0.1032 0.041 Uiso calc R 1 . .
Cl Cl1D 0.64629(3) 0.57400(10) -0.01265(2) 0.03807(15) Uani d . 1 . .
C C1D 1.00060(12) 0.7448(3) 0.23690(8) 0.0278(5) Uani d . 1 . .
H H1DA 0.9858 0.8092 0.2620 0.033 Uiso calc R 1 . .
H H1DB 1.0459 0.7601 0.2354 0.033 Uiso calc R 1 . .
C C2D 0.96773(11) 0.8136(3) 0.19510(8) 0.0274(5) Uani d . 1 . .
H H2DA 0.9433 0.9194 0.2009 0.033 Uiso calc R 1 . .
H H2DB 0.9983 0.8408 0.1732 0.033 Uiso calc R 1 . .
C C3D 0.92505(10) 0.6614(3) 0.18048(7) 0.0206(4) Uani d . 1 . .
H H3DA 0.8886 0.6657 0.1994 0.025 Uiso calc R 1 . .
C C4D 0.89802(10) 0.6608(3) 0.13449(7) 0.0210(4) Uani d . 1 . .
H H4DA 0.9326 0.6447 0.1143 0.025 Uiso calc R 1 . .
C C5D 0.86469(11) 0.8370(3) 0.12407(7) 0.0255(5) Uani d . 1 . .
H H5DA 0.8418 0.8747 0.1493 0.031 Uiso calc R 1 . .
H H5DB 0.8963 0.9266 0.1184 0.031 Uiso calc R 1 . .
C C6D 0.82008(11) 0.8268(3) 0.08613(7) 0.0283(5) Uani d . 1 . .
H H6DA 0.8051 0.9334 0.0747 0.034 Uiso calc R 1 . .
C C7D 0.79980(11) 0.6782(3) 0.06722(7) 0.0247(5) Uani d . 1 . .
C C8D 0.75520(12) 0.6848(3) 0.02810(7) 0.0308(5) Uani d . 1 . .
H H8DA 0.7772 0.6463 0.0025 0.037 Uiso calc R 1 . .
H H8DB 0.7412 0.8061 0.0233 0.037 Uiso calc R 1 . .
C C9D 0.69853(11) 0.5666(3) 0.03474(7) 0.0284(5) Uani d . 1 . .
H H9DA 0.6756 0.6103 0.0598 0.034 Uiso calc R 1 . .
C C10D 0.71959(12) 0.3780(3) 0.04381(7) 0.0295(5) Uani d . 1 . .
H H10G 0.7429 0.3330 0.0194 0.035 Uiso calc R 1 . .
H H10H 0.6831 0.3025 0.0476 0.035 Uiso calc R 1 . .
C C11D 0.76123(11) 0.3749(3) 0.08487(7) 0.0243(5) Uani d . 1 . .
H H11G 0.7742 0.2534 0.0905 0.029 Uiso calc R 1 . .
H H11H 0.7364 0.4136 0.1091 0.029 Uiso calc R 1 . .
C C12D 0.82078(10) 0.4925(3) 0.08281(7) 0.0200(4) Uani d . 1 . .
C C13D 0.85156(10) 0.5043(3) 0.12901(7) 0.0192(4) Uani d . 1 . .
H H13D 0.8172 0.5269 0.1490 0.023 Uiso calc R 1 . .
C C14D 0.88307(11) 0.3305(3) 0.14417(7) 0.0238(5) Uani d . 1 . .
H H14G 0.8515 0.2373 0.1439 0.029 Uiso calc R 1 . .
H H14H 0.9148 0.2979 0.1235 0.029 Uiso calc R 1 . .
C C15D 0.91425(11) 0.3390(3) 0.18956(7) 0.0230(5) Uani d . 1 . .
H H15G 0.9358 0.2277 0.1956 0.028 Uiso calc R 1 . .
H H15H 0.8819 0.3539 0.2110 0.028 Uiso calc R 1 . .
C C16D 0.96183(10) 0.4925(3) 0.19380(7) 0.0202(4) Uani d . 1 . .
C C17D 0.98369(10) 0.5429(3) 0.24058(7) 0.0211(4) Uani d . 1 . .
H H17D 0.9467 0.5343 0.2589 0.025 Uiso calc R 1 . .
C C18D 1.03759(11) 0.4378(3) 0.26369(7) 0.0232(5) Uani d . 1 . .
H H18D 1.0763 0.4575 0.2476 0.028 Uiso calc R 1 . .
C C19D 1.04849(11) 0.5095(3) 0.30998(7) 0.0283(5) Uani d . 1 . .
H H19G 1.0471 0.6382 0.3090 0.034 Uiso calc R 1 . .
H H19H 1.0140 0.4702 0.3277 0.034 Uiso calc R 1 . .
C C20D 1.11032(11) 0.4532(3) 0.33198(7) 0.0278(5) Uani d . 1 . .
H H20G 1.1449 0.4840 0.3134 0.033 Uiso calc R 1 . .
H H20H 1.1104 0.3252 0.3356 0.033 Uiso calc R 1 . .
C C21D 1.12071(11) 0.5409(3) 0.37616(7) 0.0312(6) Uani d . 1 . .
H H21G 1.0879 0.5006 0.3952 0.037 Uiso calc R 1 . .
H H21H 1.1157 0.6682 0.3726 0.037 Uiso calc R 1 . .
C C22D 1.18468(12) 0.5059(4) 0.39857(8) 0.0331(6) Uani d . 1 . .
H H22D 1.2175 0.5333 0.3778 0.040 Uiso calc R 1 . .
C C23D 1.19301(13) 0.3143(4) 0.41256(8) 0.0419(7) Uani d . 1 . .
H H23J 1.2350 0.2974 0.4243 0.063 Uiso calc R 1 . .
H H23K 1.1863 0.2378 0.3879 0.063 Uiso calc R 1 . .
H H23L 1.1630 0.2863 0.4344 0.063 Uiso calc R 1 . .
C C24D 1.19426(14) 0.6280(5) 0.43772(9) 0.0531(8) Uani d . 1 . .
H H24J 1.2343 0.6030 0.4516 0.080 Uiso calc R 1 . .
H H24K 1.1612 0.6083 0.4579 0.080 Uiso calc R 1 . .
H H24L 1.1933 0.7494 0.4283 0.080 Uiso calc R 1 . .
C C25D 1.02495(12) 0.2379(3) 0.26461(8) 0.0280(5) Uani d . 1 . .
H H25J 1.0259 0.1915 0.2356 0.042 Uiso calc R 1 . .
H H25K 0.9842 0.2164 0.2765 0.042 Uiso calc R 1 . .
H H25L 1.0568 0.1805 0.2823 0.042 Uiso calc R 1 . .
C C26D 1.01907(11) 0.4608(3) 0.16543(7) 0.0271(5) Uani d . 1 . .
H H26J 1.0054 0.4510 0.1356 0.041 Uiso calc R 1 . .
H H26K 1.0398 0.3529 0.1743 0.041 Uiso calc R 1 . .
H H26L 1.0479 0.5585 0.1686 0.041 Uiso calc R 1 . .
C C27D 0.86633(11) 0.4144(3) 0.04977(7) 0.0285(5) Uani d . 1 . .
H H27J 0.9063 0.4739 0.0524 0.043 Uiso calc R 1 . .
H H27K 0.8491 0.4306 0.0209 0.043 Uiso calc R 1 . .
H H27L 0.8720 0.2900 0.0554 0.043 Uiso calc R 1 . .

loop_
_atom_site_aniso_label
_atom_site_aniso_U_11
_atom_site_aniso_U_22
_atom_site_aniso_U_33
_atom_site_aniso_U_12
_atom_site_aniso_U_13
_atom_site_aniso_U_23
Cl1A 0.0308(3) 0.0500(4) 0.0303(3) -0.0058(3) -0.0088(2) -0.0029(3)
C1A 0.0237(12) 0.0193(11) 0.0285(11) 0.0037(9) -0.0021(9) 0.0033(9)
C2A 0.0325(13) 0.0159(11) 0.0306(12) 0.0030(9) -0.0032(10) -0.0001(9)
C3A 0.0198(11) 0.0133(10) 0.0229(10) 0.0024(8) 0.0009(9) 0.0003(8)
C4A 0.0239(12) 0.0152(10) 0.0200(10) 0.0029(9) -0.0004(9) -0.0020(8)
C5A 0.0298(13) 0.0134(10) 0.0298(12) 0.0033(9) -0.0008(10) -0.0034(9)
C6A 0.0353(14) 0.0196(11) 0.0272(12) -0.0017(10) -0.0001(10) -0.0061(9)
C7A 0.0282(12) 0.0213(11) 0.0209(10) -0.0010(10) -0.0008(9) -0.0058(9)
C8A 0.0365(14) 0.0281(13) 0.0255(11) -0.0009(11) -0.0052(10) -0.0034(10)
C9A 0.0258(13) 0.0417(15) 0.0216(11) -0.0034(11) -0.0036(9) -0.0008(10)
C10A 0.0248(13) 0.0291(13) 0.0296(12) 0.0057(10) -0.0052(10) -0.0044(10)
C11A 0.0272(13) 0.0236(12) 0.0271(11) 0.0059(9) -0.0062(10) -0.0052(9)
C12A 0.0218(11) 0.0161(11) 0.0223(10) 0.0028(8) -0.0018(9) -0.0005(8)
C13A 0.0196(11) 0.0128(10) 0.0205(10) -0.0003(8) -0.0012(8) -0.0022(8)
C14A 0.0289(13) 0.0128(10) 0.0310(12) 0.0018(9) -0.0071(10) 0.0007(9)
C15A 0.0272(12) 0.0125(10) 0.0292(11) 0.0005(9) -0.0049(10) -0.0016(9)
C16A 0.0183(11) 0.0154(10) 0.0206(10) 0.0005(8) -0.0005(8) 0.0001(8)
C17A 0.0165(10) 0.0177(11) 0.0218(10) -0.0003(8) 0.0029(8) 0.0011(8)
C18A 0.0205(11) 0.0216(11) 0.0248(11) -0.0020(9) 0.0004(9) 0.0023(9)
C19A 0.0224(12) 0.0263(12) 0.0246(11) -0.0027(9) 0.0002(9) 0.0052(9)
C20A 0.0269(12) 0.0269(12) 0.0228(11) -0.0032(10) -0.0009(9) 0.0046(9)
C21A 0.0272(13) 0.0428(15) 0.0241(11) -0.0053(11) 0.0003(10) 0.0089(11)
C22A 0.0259(13) 0.0554(18) 0.0257(12) 0.0000(12) 0.0006(10) 0.0079(11)
C23A 0.0375(12) 0.0749(16) 0.0360(10) -0.0074(11) -0.0074(9) 0.0110(11)
C24A 0.0375(12) 0.0749(16) 0.0360(10) -0.0074(11) -0.0074(9) 0.0110(11)
C25A 0.0271(13) 0.0208(11) 0.0308(12) -0.0041(10) -0.0035(10) -0.0009(9)
C26A 0.0253(12) 0.0305(13) 0.0255(11) -0.0042(10) 0.0018(9) 0.0042(10)
C27A 0.0285(13) 0.0289(13) 0.0289(12) 0.0000(10) -0.0012(10) 0.0057(10)
Cl1B 0.0387(4) 0.0554(5) 0.0354(3) 0.0023(3) -0.0163(3) -0.0031(3)
C1B 0.0301(13) 0.0174(11) 0.0250(11) 0.0023(9) -0.0026(10) 0.0026(9)
C2B 0.0340(13) 0.0156(11) 0.0255(11) 0.0025(9) -0.0041(10) 0.0008(8)
C3B 0.0196(11) 0.0149(10) 0.0230(10) 0.0007(8) -0.0008(9) 0.0009(8)
C4B 0.0232(11) 0.0167(11) 0.0208(10) 0.0021(8) -0.0011(9) 0.0011(8)
C5B 0.0339(13) 0.0155(11) 0.0251(11) -0.0005(9) -0.0041(10) -0.0010(8)
C6B 0.0358(14) 0.0226(12) 0.0270(12) -0.0001(10) -0.0060(10) -0.0061(9)
C7B 0.0311(13) 0.0288(12) 0.0168(10) 0.0014(10) -0.0025(9) -0.0034(9)
C8B 0.0407(15) 0.0342(14) 0.0251(11) 0.0037(12) -0.0098(10) -0.0033(11)
C9B 0.0313(14) 0.0453(15) 0.0211(11) 0.0030(12) -0.0077(10) 0.0012(11)
C10B 0.0356(14) 0.0365(15) 0.0250(12) 0.0117(11) -0.0084(10) -0.0020(10)
C11B 0.0339(14) 0.0275(12) 0.0217(11) 0.0089(10) -0.0064(10) -0.0028(9)
C12B 0.0247(12) 0.0211(11) 0.0183(10) 0.0039(9) -0.0003(9) 0.0034(8)
C13B 0.0232(11) 0.0185(11) 0.0180(10) 0.0020(9) -0.0008(9) 0.0023(8)
C14B 0.0271(12) 0.0174(11) 0.0286(11) 0.0019(9) -0.0070(10) 0.0014(9)
C15B 0.0308(13) 0.0162(11) 0.0259(11) 0.0033(9) -0.0062(10) -0.0011(9)
C16B 0.0199(11) 0.0140(10) 0.0208(10) 0.0004(8) -0.0015(8) 0.0021(8)
C17B 0.0187(11) 0.0179(11) 0.0204(10) 0.0003(8) -0.0002(8) 0.0032(8)
C18B 0.0199(11) 0.0186(11) 0.0237(11) -0.0017(9) -0.0019(9) 0.0004(9)
C19B 0.0227(12) 0.0240(12) 0.0238(11) -0.0028(9) -0.0036(9) 0.0028(9)
C20B 0.0240(12) 0.0258(12) 0.0260(11) -0.0040(10) -0.0038(9) 0.0027(9)
C21B 0.0217(11) 0.0293(12) 0.0228(10) 0.0001(10) -0.0011(9) 0.0010(10)
C22B 0.0206(11) 0.0451(15) 0.0185(10) 0.0056(11) 0.0015(9) -0.0009(10)
C23B 0.0285(14) 0.0534(17) 0.0266(12) -0.0073(12) -0.0029(11) -0.0065(12)
C24B 0.0381(16) 0.0549(18) 0.0294(13) 0.0145(13) -0.0041(12) 0.0032(12)
C25B 0.0310(13) 0.0203(11) 0.0324(12) -0.0014(10) -0.0059(10) -0.0025(10)
C26B 0.0261(12) 0.0267(12) 0.0240(11) -0.0031(9) -0.0005(9) 0.0051(9)
C27B 0.0331(14) 0.0358(14) 0.0245(11) -0.0018(11) 0.0005(10) 0.0086(10)
Cl1C 0.0342(4) 0.0513(4) 0.0384(3) 0.0062(3) -0.0129(3) 0.0088(3)
C1C 0.0327(14) 0.0298(13) 0.0256(12) -0.0129(10) -0.0029(10) -0.0048(10)
C2C 0.0359(14) 0.0236(12) 0.0272(12) -0.0128(10) -0.0009(10) -0.0009(9)
C3C 0.0243(12) 0.0146(10) 0.0222(10) -0.0053(8) 0.0025(9) -0.0021(8)
C4C 0.0253(12) 0.0154(10) 0.0206(10) -0.0035(9) 0.0016(9) -0.0003(8)
C5C 0.0367(14) 0.0160(11) 0.0243(11) -0.0024(10) 0.0008(10) 0.0019(9)
C6C 0.0351(14) 0.0185(11) 0.0280(12) 0.0009(10) -0.0022(10) 0.0055(9)
C7C 0.0238(12) 0.0242(12) 0.0236(11) 0.0024(10) 0.0006(9) 0.0055(9)
C8C 0.0356(14) 0.0284(13) 0.0272(12) 0.0010(11) -0.0078(10) 0.0070(10)
C9C 0.0281(13) 0.0395(14) 0.0218(11) 0.0050(12) -0.0071(10) 0.0045(11)
C10C 0.0217(12) 0.0317(13) 0.0262(11) -0.0030(10) -0.0055(9) 0.0026(10)
C11C 0.0226(12) 0.0208(11) 0.0270(11) -0.0037(9) -0.0056(9) 0.0048(9)
C12C 0.0208(11) 0.0180(11) 0.0209(10) -0.0012(8) -0.0002(8) 0.0012(8)
C13C 0.0206(11) 0.0146(10) 0.0201(10) -0.0018(8) 0.0001(8) -0.0004(8)
C14C 0.0231(12) 0.0136(10) 0.0309(12) -0.0043(9) -0.0086(9) 0.0004(9)
C15C 0.0221(11) 0.0154(10) 0.0271(11) -0.0021(9) -0.0056(9) 0.0030(9)
C16C 0.0203(11) 0.0205(11) 0.0210(10) -0.0035(9) 0.0010(9) -0.0034(9)
C17C 0.0192(11) 0.0258(12) 0.0185(10) -0.0041(9) -0.0008(8) -0.0044(8)
C18C 0.0177(11) 0.0330(13) 0.0225(11) 0.0007(9) -0.0035(9) -0.0069(9)
C19C 0.0263(13) 0.0426(15) 0.0233(11) 0.0027(11) -0.0066(10) -0.0076(11)
C20C 0.0293(15) 0.080(2) 0.0320(14) 0.0174(15) -0.0116(11) -0.0175(14)
C21C 0.0305(14) 0.0605(19) 0.0280(13) 0.0072(13) -0.0070(11) -0.0030(12)
C22C 0.0389(17) 0.099(3) 0.0383(16) 0.0113(18) -0.0119(13) -0.0124(17)
C23C 0.0594(16) 0.110(2) 0.0457(13) 0.0200(16) -0.0185(12) -0.0137(14)
C24C 0.0594(16) 0.110(2) 0.0457(13) 0.0200(16) -0.0185(12) -0.0137(14)
C25C 0.0282(13) 0.0340(14) 0.0282(12) 0.0060(10) -0.0062(10) -0.0005(10)
C26C 0.0213(12) 0.0304(13) 0.0266(11) 0.0011(9) -0.0006(9) -0.0082(9)
C27C 0.0255(12) 0.0289(13) 0.0272(11) 0.0012(10) -0.0008(10) -0.0053(10)
Cl1D 0.0311(3) 0.0467(4) 0.0359(3) 0.0050(3) -0.0079(3) 0.0077(3)
C1D 0.0278(13) 0.0167(11) 0.0388(13) -0.0016(9) -0.0034(11) -0.0062(10)
C2D 0.0289(13) 0.0147(11) 0.0384(13) -0.0046(9) -0.0011(10) -0.0012(9)
C3D 0.0221(11) 0.0113(10) 0.0284(11) 0.0003(9) 0.0028(9) 0.0000(8)
C4D 0.0225(11) 0.0128(10) 0.0277(11) 0.0001(9) 0.0033(9) 0.0011(8)
C5D 0.0310(13) 0.0118(10) 0.0342(12) 0.0004(9) 0.0064(10) 0.0028(9)
C6D 0.0325(14) 0.0204(11) 0.0320(12) 0.0043(10) -0.0001(10) 0.0056(10)
C7D 0.0284(12) 0.0204(11) 0.0256(11) 0.0014(9) 0.0032(10) 0.0050(9)
C8D 0.0382(15) 0.0233(12) 0.0306(12) 0.0029(10) -0.0022(11) 0.0057(10)
C9D 0.0244(12) 0.0352(14) 0.0255(11) 0.0062(11) -0.0017(9) 0.0047(11)
C10D 0.0293(13) 0.0284(13) 0.0307(12) -0.0041(10) 0.0001(10) 0.0038(10)
C11D 0.0266(12) 0.0211(11) 0.0254(11) -0.0018(9) 0.0013(10) 0.0055(9)
C12D 0.0226(11) 0.0159(10) 0.0215(10) -0.0005(8) 0.0013(9) 0.0024(8)
C13D 0.0227(11) 0.0113(10) 0.0237(11) 0.0008(8) 0.0017(9) 0.0028(8)
C14D 0.0288(13) 0.0109(10) 0.0316(12) 0.0006(9) -0.0024(10) -0.0007(9)
C15D 0.0287(13) 0.0102(10) 0.0300(11) 0.0005(9) -0.0021(10) 0.0024(9)
C16D 0.0220(11) 0.0138(10) 0.0247(11) 0.0025(8) -0.0010(9) -0.0001(8)
C17D 0.0216(11) 0.0150(11) 0.0268(11) -0.0001(9) 0.0001(9) -0.0030(8)
C18D 0.0229(12) 0.0221(11) 0.0245(11) 0.0020(9) -0.0009(9) -0.0007(9)
C19D 0.0264(13) 0.0275(13) 0.0309(12) 0.0023(10) 0.0022(10) -0.0044(10)
C20D 0.0259(12) 0.0281(12) 0.0294(12) 0.0019(10) -0.0016(10) -0.0057(10)
C21D 0.0272(13) 0.0364(14) 0.0298(12) -0.0034(11) -0.0013(10) -0.0068(10)
C22D 0.0299(14) 0.0417(15) 0.0275(12) -0.0023(11) -0.0009(10) -0.0050(11)
C23D 0.0378(16) 0.0595(19) 0.0282(13) -0.0004(14) -0.0033(12) 0.0087(13)
C24D 0.0451(18) 0.072(2) 0.0421(16) -0.0048(16) -0.0098(14) -0.0170(16)
C25D 0.0344(14) 0.0190(11) 0.0304(12) 0.0024(10) -0.0039(10) 0.0006(9)
C26D 0.0267(12) 0.0247(12) 0.0298(12) 0.0039(10) 0.0028(10) -0.0015(10)
C27D 0.0283(13) 0.0305(13) 0.0268(11) 0.0023(10) 0.0021(10) -0.0023(10)

loop_
_atom_type_symbol
_atom_type_description
_atom_type_scat_dispersion_real
_atom_type_scat_dispersion_imag
_atom_type_scat_source
C C 0.0033 0.0016 'International Tables Vol C Tables 4.2.6.8 and 6.1.1.4'
H H 0.0000 0.0000 'International Tables Vol C Tables 4.2.6.8 and 6.1.1.4'
Cl Cl 0.1484 0.1585 'International Tables Vol C Tables 4.2.6.8 and 6.1.1.4'

loop_
_geom_angle_atom_site_label_1
_geom_angle_atom_site_label_2
_geom_angle_atom_site_label_3
_geom_angle_site_symmetry_1
_geom_angle_site_symmetry_3
_geom_angle
_geom_angle_publ_flag
C2A C1A C17A . . 107.46(17) ?
C2A C1A H1AA . . 110.2 ?
C17A C1A H1AA . . 110.2 ?
C2A C1A H1AB . . 110.2 ?
C17A C1A H1AB . . 110.2 ?
H1AA C1A H1AB . . 108.5 ?
C3A C2A C1A . . 103.55(17) ?
C3A C2A H2AA . . 111.1 ?
C1A C2A H2AA . . 111.1 ?
C3A C2A H2AB . . 111.1 ?
C1A C2A H2AB . . 111.1 ?
H2AA C2A H2AB . . 109.0 ?
C4A C3A C2A . . 118.48(18) ?
C4A C3A C16A . . 114.66(17) ?
C2A C3A C16A . . 105.04(17) ?
C4A C3A H3AA . . 105.9 ?
C2A C3A H3AA . . 105.9 ?
C16A C3A H3AA . . 105.9 ?
C3A C4A C5A . . 110.65(17) ?
C3A C4A C13A . . 108.85(16) ?
C5A C4A C13A . . 110.50(18) ?
C3A C4A H4AA . . 108.9 ?
C5A C4A H4AA . . 108.9 ?
C13A C4A H4AA . . 108.9 ?
C6A C5A C4A . . 113.12(18) ?
C6A C5A H5AA . . 109.0 ?
C4A C5A H5AA . . 109.0 ?
C6A C5A H5AB . . 109.0 ?
C4A C5A H5AB . . 109.0 ?
H5AA C5A H5AB . . 107.8 ?
C7A C6A C5A . . 125.0(2) ?
C7A C6A H6AA . . 117.5 ?
C5A C6A H6AA . . 117.5 ?
C6A C7A C8A . . 120.0(2) ?
C6A C7A C12A . . 123.30(19) ?
C8A C7A C12A . . 116.69(19) ?
C9A C8A C7A . . 110.71(18) ?
C9A C8A H8AA . . 109.5 ?
C7A C8A H8AA . . 109.5 ?
C9A C8A H8AB . . 109.5 ?
C7A C8A H8AB . . 109.5 ?
H8AA C8A H8AB . . 108.1 ?
C10A C9A C8A . . 110.8(2) ?
C10A C9A Cl1A . . 110.15(17) ?
C8A C9A Cl1A . . 109.71(16) ?
C10A C9A H9AA . . 108.7 ?
C8A C9A H9AA . . 108.7 ?
Cl1A C9A H9AA . . 108.7 ?
C9A C10A C11A . . 108.83(19) ?
C9A C10A H10A . . 109.9 ?
C11A C10A H10A . . 109.9 ?
C9A C10A H10B . . 109.9 ?
C11A C10A H10B . . 109.9 ?
H10A C10A H10B . . 108.3 ?
C10A C11A C12A . . 113.79(18) ?
C10A C11A H11A . . 108.8 ?
C12A C11A H11A . . 108.8 ?
C10A C11A H11B . . 108.8 ?
C12A C11A H11B . . 108.8 ?
H11A C11A H11B . . 107.7 ?
C7A C12A C27A . . 109.15(18) ?
C7A C12A C11A . . 108.05(18) ?
C27A C12A C11A . . 109.72(18) ?
C7A C12A C13A . . 110.21(17) ?
C27A C12A C13A . . 111.70(18) ?
C11A C12A C13A . . 107.94(16) ?
C14A C13A C4A . . 111.51(17) ?
C14A C13A C12A . . 113.41(17) ?
C4A C13A C12A . . 112.57(16) ?
C14A C13A H13A . . 106.2 ?
C4A C13A H13A . . 106.2 ?
C12A C13A H13A . . 106.2 ?
C13A C14A C15A . . 114.12(18) ?
C13A C14A H14A . . 108.7 ?
C15A C14A H14A . . 108.7 ?
C13A C14A H14B . . 108.7 ?
C15A C14A H14B . . 108.7 ?
H14A C14A H14B . . 107.6 ?
C16A C15A C14A . . 111.89(17) ?
C16A C15A H15A . . 109.2 ?
C14A C15A H15A . . 109.2 ?
C16A C15A H15B . . 109.2 ?
C14A C15A H15B . . 109.2 ?
H15A C15A H15B . . 107.9 ?
C3A C16A C15A . . 106.01(17) ?
C3A C16A C26A . . 112.15(17) ?
C15A C16A C26A . . 111.26(18) ?
C3A C16A C17A . . 100.70(16) ?
C15A C16A C17A . . 116.12(17) ?
C26A C16A C17A . . 110.10(17) ?
C18A C17A C1A . . 112.08(18) ?
C18A C17A C16A . . 119.31(17) ?
C1A C17A C16A . . 103.47(16) ?
C18A C17A H17A . . 107.1 ?
C1A C17A H17A . . 107.1 ?
C16A C17A H17A . . 107.1 ?
C25A C18A C17A . . 113.24(18) ?
C25A C18A C19A . . 110.17(18) ?
C17A C18A C19A . . 109.96(17) ?
C25A C18A H18A . . 107.8 ?
C17A C18A H18A . . 107.8 ?
C19A C18A H18A . . 107.8 ?
C20A C19A C18A . . 114.78(18) ?
C20A C19A H19A . . 108.6 ?
C18A C19A H19A . . 108.6 ?
C20A C19A H19B . . 108.6 ?
C18A C19A H19B . . 108.6 ?
H19A C19A H19B . . 107.5 ?
C21A C20A C19A . . 111.64(18) ?
C21A C20A H20A . . 109.3 ?
C19A C20A H20A . . 109.3 ?
C21A C20A H20B . . 109.3 ?
C19A C20A H20B . . 109.3 ?
H20A C20A H20B . . 108.0 ?
C20A C21A C22A . . 114.87(19) ?
C20A C21A H21A . . 108.6 ?
C22A C21A H21A . . 108.6 ?
C20A C21A H21B . . 108.6 ?
C22A C21A H21B . . 108.6 ?
H21A C21A H21B . . 107.5 ?
C23A C22A C24A . . 110.8(2) ?
C23A C22A C21A . . 112.5(2) ?
C24A C22A C21A . . 109.8(2) ?
C23A C22A H22A . . 107.9 ?
C24A C22A H22A . . 107.9 ?
C21A C22A H22A . . 107.9 ?
C22A C23A H23A . . 109.5 ?
C22A C23A H23B . . 109.5 ?
H23A C23A H23B . . 109.5 ?
C22A C23A H23C . . 109.5 ?
H23A C23A H23C . . 109.5 ?
H23B C23A H23C . . 109.5 ?
C22A C24A H24A . . 109.5 ?
C22A C24A H24B . . 109.5 ?
H24A C24A H24B . . 109.5 ?
C22A C24A H24C . . 109.5 ?
H24A C24A H24C . . 109.5 ?
H24B C24A H24C . . 109.5 ?
C18A C25A H25A . . 109.5 ?
C18A C25A H25B . . 109.5 ?
H25A C25A H25B . . 109.5 ?
C18A C25A H25C . . 109.5 ?
H25A C25A H25C . . 109.5 ?
H25B C25A H25C . . 109.5 ?
C16A C26A H26A . . 109.5 ?
C16A C26A H26B . . 109.5 ?
H26A C26A H26B . . 109.5 ?
C16A C26A H26C . . 109.5 ?
H26A C26A H26C . . 109.5 ?
H26B C26A H26C . . 109.5 ?
C12A C27A H27A . . 109.5 ?
C12A C27A H27B . . 109.5 ?
H27A C27A H27B . . 109.5 ?
C12A C27A H27C . . 109.5 ?
H27A C27A H27C . . 109.5 ?
H27B C27A H27C . . 109.5 ?
C2B C1B C17B . . 107.18(17) ?
C2B C1B H1BA . . 110.3 ?
C17B C1B H1BA . . 110.3 ?
C2B C1B H1BB . . 110.3 ?
C17B C1B H1BB . . 110.3 ?
H1BA C1B H1BB . . 108.5 ?
C3B C2B C1B . . 103.74(17) ?
C3B C2B H2BA . . 111.0 ?
C1B C2B H2BA . . 111.0 ?
C3B C2B H2BB . . 111.0 ?
C1B C2B H2BB . . 111.0 ?
H2BA C2B H2BB . . 109.0 ?
C4B C3B C2B . . 118.14(18) ?
C4B C3B C16B . . 115.15(17) ?
C2B C3B C16B . . 104.61(17) ?
C4B C3B H3BA . . 106.0 ?
C2B C3B H3BA . . 106.0 ?
C16B C3B H3BA . . 106.0 ?
C3B C4B C5B . . 110.24(17) ?
C3B C4B C13B . . 108.67(16) ?
C5B C4B C13B . . 110.65(18) ?
C3B C4B H4BA . . 109.1 ?
C5B C4B H4BA . . 109.1 ?
C13B C4B H4BA . . 109.1 ?
C6B C5B C4B . . 113.50(18) ?
C6B C5B H5BA . . 108.9 ?
C4B C5B H5BA . . 108.9 ?
C6B C5B H5BB . . 108.9 ?
C4B C5B H5BB . . 108.9 ?
H5BA C5B H5BB . . 107.7 ?
C7B C6B C5B . . 124.8(2) ?
C7B C6B H6BA . . 117.6 ?
C5B C6B H6BA . . 117.6 ?
C6B C7B C8B . . 119.8(2) ?
C6B C7B C12B . . 123.3(2) ?
C8B C7B C12B . . 116.9(2) ?
C9B C8B C7B . . 110.19(19) ?
C9B C8B H8BA . . 109.6 ?
C7B C8B H8BA . . 109.6 ?
C9B C8B H8BB . . 109.6 ?
C7B C8B H8BB . . 109.6 ?
H8BA C8B H8BB . . 108.1 ?
C8B C9B C10B . . 110.5(2) ?
C8B C9B Cl1B . . 110.04(16) ?
C10B C9B Cl1B . . 110.70(18) ?
C8B C9B H9BA . . 108.5 ?
C10B C9B H9BA . . 108.5 ?
Cl1B C9B H9BA . . 108.5 ?
C9B C10B C11B . . 108.99(19) ?
C9B C10B H10C . . 109.9 ?
C11B C10B H10C . . 109.9 ?
C9B C10B H10D . . 109.9 ?
C11B C10B H10D . . 109.9 ?
H10C C10B H10D . . 108.3 ?
C10B C11B C12B . . 113.73(18) ?
C10B C11B H11C . . 108.8 ?
C12B C11B H11C . . 108.8 ?
C10B C11B H11D . . 108.8 ?
C12B C11B H11D . . 108.8 ?
H11C C11B H11D . . 107.7 ?
C7B C12B C27B . . 109.01(18) ?
C7B C12B C11B . . 108.81(19) ?
C27B C12B C11B . . 109.11(18) ?
C7B C12B C13B . . 110.03(17) ?
C27B C12B C13B . . 111.64(18) ?
C11B C12B C13B . . 108.19(17) ?
C14B C13B C4B . . 110.83(17) ?
C14B C13B C12B . . 113.57(17) ?
C4B C13B C12B . . 112.72(17) ?
C14B C13B H13B . . 106.4 ?
C4B C13B H13B . . 106.4 ?
C12B C13B H13B . . 106.4 ?
C13B C14B C15B . . 114.46(18) ?
C13B C14B H14C . . 108.6 ?
C15B C14B H14C . . 108.6 ?
C13B C14B H14D . . 108.6 ?
C15B C14B H14D . . 108.6 ?
H14C C14B H14D . . 107.6 ?
C16B C15B C14B . . 111.93(17) ?
C16B C15B H15C . . 109.2 ?
C14B C15B H15C . . 109.2 ?
C16B C15B H15D . . 109.2 ?
C14B C15B H15D . . 109.2 ?
H15C C15B H15D . . 107.9 ?
C15B C16B C3B . . 106.10(17) ?
C15B C16B C26B . . 111.03(17) ?
C3B C16B C26B . . 112.64(17) ?
C15B C16B C17B . . 116.67(17) ?
C3B C16B C17B . . 99.88(16) ?
C26B C16B C17B . . 110.03(17) ?
C18B C17B C1B . . 111.84(18) ?
C18B C17B C16B . . 119.60(17) ?
C1B C17B C16B . . 103.19(16) ?
C18B C17B H17B . . 107.2 ?
C1B C17B H17B . . 107.2 ?
C16B C17B H17B . . 107.2 ?
C25B C18B C17B . . 113.19(18) ?
C25B C18B C19B . . 110.20(18) ?
C17B C18B C19B . . 109.46(17) ?
C25B C18B H18B . . 107.9 ?
C17B C18B H18B . . 107.9 ?
C19B C18B H18B . . 107.9 ?
C20B C19B C18B . . 114.39(18) ?
C20B C19B H19C . . 108.7 ?
C18B C19B H19C . . 108.7 ?
C20B C19B H19D . . 108.7 ?
C18B C19B H19D . . 108.7 ?
H19C C19B H19D . . 107.6 ?
C19B C20B C21B . . 113.07(18) ?
C19B C20B H20C . . 109.0 ?
C21B C20B H20C . . 109.0 ?
C19B C20B H20D . . 109.0 ?
C21B C20B H20D . . 109.0 ?
H20C C20B H20D . . 107.8 ?
C20B C21B C22B . . 114.92(19) ?
C20B C21B H21C . . 108.5 ?
C22B C21B H21C . . 108.5 ?
C20B C21B H21D . . 108.5 ?
C22B C21B H21D . . 108.5 ?
H21C C21B H21D . . 107.5 ?
C23B C22B C21B . . 113.0(2) ?
C23B C22B C24B . . 110.3(2) ?
C21B C22B C24B . . 110.0(2) ?
C23B C22B H22B . . 107.8 ?
C21B C22B H22B . . 107.8 ?
C24B C22B H22B . . 107.8 ?
C22B C23B H23D . . 109.5 ?
C22B C23B H23E . . 109.5 ?
H23D C23B H23E . . 109.5 ?
C22B C23B H23F . . 109.5 ?
H23D C23B H23F . . 109.5 ?
H23E C23B H23F . . 109.5 ?
C22B C24B H24D . . 109.5 ?
C22B C24B H24E . . 109.5 ?
H24D C24B H24E . . 109.5 ?
C22B C24B H24F . . 109.5 ?
H24D C24B H24F . . 109.5 ?
H24E C24B H24F . . 109.5 ?
C18B C25B H25D . . 109.5 ?
C18B C25B H25E . . 109.5 ?
H25D C25B H25E . . 109.5 ?
C18B C25B H25F . . 109.5 ?
H25D C25B H25F . . 109.5 ?
H25E C25B H25F . . 109.5 ?
C16B C26B H26D . . 109.5 ?
C16B C26B H26E . . 109.5 ?
H26D C26B H26E . . 109.5 ?
C16B C26B H26F . . 109.5 ?
H26D C26B H26F . . 109.5 ?
H26E C26B H26F . . 109.5 ?
C12B C27B H27D . . 109.5 ?
C12B C27B H27E . . 109.5 ?
H27D C27B H27E . . 109.5 ?
C12B C27B H27F . . 109.5 ?
H27D C27B H27F . . 109.5 ?
H27E C27B H27F . . 109.5 ?
C2C C1C C17C . . 107.05(18) ?
C2C C1C H1CA . . 110.3 ?
C17C C1C H1CA . . 110.3 ?
C2C C1C H1CB . . 110.3 ?
C17C C1C H1CB . . 110.3 ?
H1CA C1C H1CB . . 108.6 ?
C3C C2C C1C . . 103.32(18) ?
C3C C2C H2CA . . 111.1 ?
C1C C2C H2CA . . 111.1 ?
C3C C2C H2CB . . 111.1 ?
C1C C2C H2CB . . 111.1 ?
H2CA C2C H2CB . . 109.1 ?
C4C C3C C2C . . 117.89(18) ?
C4C C3C C16C . . 115.64(17) ?
C2C C3C C16C . . 104.41(18) ?
C4C C3C H3CA . . 106.0 ?
C2C C3C H3CA . . 106.0 ?
C16C C3C H3CA . . 106.0 ?
C3C C4C C5C . . 110.87(17) ?
C3C C4C C13C . . 109.62(16) ?
C5C C4C C13C . . 109.78(18) ?
C3C C4C H4CA . . 108.8 ?
C5C C4C H4CA . . 108.8 ?
C13C C4C H4CA . . 108.8 ?
C6C C5C C4C . . 113.74(18) ?
C6C C5C H5CA . . 108.8 ?
C4C C5C H5CA . . 108.8 ?
C6C C5C H5CB . . 108.8 ?
C4C C5C H5CB . . 108.8 ?
H5CA C5C H5CB . . 107.7 ?
C7C C6C C5C . . 124.9(2) ?
C7C C6C H6CA . . 117.5 ?
C5C C6C H6CA . . 117.5 ?
C6C C7C C8C . . 120.0(2) ?
C6C C7C C12C . . 122.5(2) ?
C8C C7C C12C . . 117.40(19) ?
C9C C8C C7C . . 110.81(18) ?
C9C C8C H8CA . . 109.5 ?
C7C C8C H8CA . . 109.5 ?
C9C C8C H8CB . . 109.5 ?
C7C C8C H8CB . . 109.5 ?
H8CA C8C H8CB . . 108.1 ?
C10C C9C C8C . . 110.8(2) ?
C10C C9C Cl1C . . 110.09(17) ?
C8C C9C Cl1C . . 110.06(16) ?
C10C C9C H9CA . . 108.6 ?
C8C C9C H9CA . . 108.6 ?
Cl1C C9C H9CA . . 108.6 ?
C9C C10C C11C . . 108.98(19) ?
C9C C10C H10E . . 109.9 ?
C11C C10C H10E . . 109.9 ?
C9C C10C H10F . . 109.9 ?
C11C C10C H10F . . 109.9 ?
H10E C10C H10F . . 108.3 ?
C10C C11C C12C . . 114.81(17) ?
C10C C11C H11E . . 108.6 ?
C12C C11C H11E . . 108.6 ?
C10C C11C H11F . . 108.6 ?
C12C C11C H11F . . 108.6 ?
H11E C11C H11F . . 107.5 ?
C7C C12C C27C . . 108.63(17) ?
C7C C12C C11C . . 108.31(18) ?
C27C C12C C11C . . 109.43(18) ?
C7C C12C C13C . . 109.72(17) ?
C27C C12C C13C . . 112.34(18) ?
C11C C12C C13C . . 108.33(16) ?
C4C C13C C14C . . 111.27(17) ?
C4C C13C C12C . . 112.20(16) ?
C14C C13C C12C . . 113.28(17) ?
C4C C13C H13C . . 106.5 ?
C14C C13C H13C . . 106.5 ?
C12C C13C H13C . . 106.5 ?
C15C C14C C13C . . 113.63(17) ?
C15C C14C H14E . . 108.8 ?
C13C C14C H14E . . 108.8 ?
C15C C14C H14F . . 108.8 ?
C13C C14C H14F . . 108.8 ?
H14E C14C H14F . . 107.7 ?
C16C C15C C14C . . 111.76(17) ?
C16C C15C H15E . . 109.3 ?
C14C C15C H15E . . 109.3 ?
C16C C15C H15F . . 109.3 ?
C14C C15C H15F . . 109.3 ?
H15E C15C H15F . . 107.9 ?
C3C C16C C15C . . 106.34(17) ?
C3C C16C C26C . . 112.96(18) ?
C15C C16C C26C . . 110.75(18) ?
C3C C16C C17C . . 99.78(17) ?
C15C C16C C17C . . 116.64(17) ?
C26C C16C C17C . . 109.93(18) ?
C18C C17C C16C . . 120.35(18) ?
C18C C17C C1C . . 111.47(18) ?
C16C C17C C1C . . 103.15(17) ?
C18C C17C H17C . . 107.0 ?
C16C C17C H17C . . 107.0 ?
C1C C17C H17C . . 107.0 ?
C25C C18C C17C . . 113.57(18) ?
C25C C18C C19C . . 109.6(2) ?
C17C C18C C19C . . 108.88(19) ?
C25C C18C H18C . . 108.2 ?
C17C C18C H18C . . 108.2 ?
C19C C18C H18C . . 108.2 ?
C20C C19C C18C . . 116.5(2) ?
C20C C19C H19E . . 108.2 ?
C18C C19C H19E . . 108.2 ?
C20C C19C H19F . . 108.2 ?
C18C C19C H19F . . 108.2 ?
H19E C19C H19F . . 107.3 ?
C19C C20C C21C . . 113.3(2) ?
C19C C20C H20E . . 108.9 ?
C21C C20C H20E . . 108.9 ?
C19C C20C H20F . . 108.9 ?
C21C C20C H20F . . 108.9 ?
H20E C20C H20F . . 107.7 ?
C22C C21C C20C . . 116.2(2) ?
C22C C21C H21E . . 108.2 ?
C20C C21C H21E . . 108.2 ?
C22C C21C H21F . . 108.2 ?
C20C C21C H21F . . 108.2 ?
H21E C21C H21F . . 107.4 ?
C21C C22C C23C . . 112.1(3) ?
C21C C22C C24C . . 109.6(3) ?
C23C C22C C24C . . 110.2(3) ?
C21C C22C H22C . . 108.3 ?
C23C C22C H22C . . 108.3 ?
C24C C22C H22C . . 108.3 ?
C22C C23C H23G . . 109.5 ?
C22C C23C H23H . . 109.5 ?
H23G C23C H23H . . 109.5 ?
C22C C23C H23I . . 109.5 ?
H23G C23C H23I . . 109.5 ?
H23H C23C H23I . . 109.5 ?
C22C C24C H24G . . 109.5 ?
C22C C24C H24H . . 109.5 ?
H24G C24C H24H . . 109.5 ?
C22C C24C H24I . . 109.5 ?
H24G C24C H24I . . 109.5 ?
H24H C24C H24I . . 109.5 ?
C18C C25C H25G . . 109.5 ?
C18C C25C H25H . . 109.5 ?
H25G C25C H25H . . 109.5 ?
C18C C25C H25I . . 109.5 ?
H25G C25C H25I . . 109.5 ?
H25H C25C H25I . . 109.5 ?
C16C C26C H26G . . 109.5 ?
C16C C26C H26H . . 109.5 ?
H26G C26C H26H . . 109.5 ?
C16C C26C H26I . . 109.5 ?
H26G C26C H26I . . 109.5 ?
H26H C26C H26I . . 109.5 ?
C12C C27C H27G . . 109.5 ?
C12C C27C H27H . . 109.5 ?
H27G C27C H27H . . 109.5 ?
C12C C27C H27I . . 109.5 ?
H27G C27C H27I . . 109.5 ?
H27H C27C H27I . . 109.5 ?
C2D C1D C17D . . 106.72(18) ?
C2D C1D H1DA . . 110.4 ?
C17D C1D H1DA . . 110.4 ?
C2D C1D H1DB . . 110.4 ?
C17D C1D H1DB . . 110.4 ?
H1DA C1D H1DB . . 108.6 ?
C3D C2D C1D . . 104.33(18) ?
C3D C2D H2DA . . 110.9 ?
C1D C2D H2DA . . 110.9 ?
C3D C2D H2DB . . 110.9 ?
C1D C2D H2DB . . 110.9 ?
H2DA C2D H2DB . . 108.9 ?
C4D C3D C2D . . 119.16(18) ?
C4D C3D C16D . . 115.05(17) ?
C2D C3D C16D . . 104.44(17) ?
C4D C3D H3DA . . 105.7 ?
C2D C3D H3DA . . 105.7 ?
C16D C3D H3DA . . 105.7 ?
C3D C4D C5D . . 110.77(18) ?
C3D C4D C13D . . 109.29(17) ?
C5D C4D C13D . . 110.39(18) ?
C3D C4D H4DA . . 108.8 ?
C5D C4D H4DA . . 108.8 ?
C13D C4D H4DA . . 108.8 ?
C6D C5D C4D . . 113.58(19) ?
C6D C5D H5DA . . 108.8 ?
C4D C5D H5DA . . 108.8 ?
C6D C5D H5DB . . 108.8 ?
C4D C5D H5DB . . 108.8 ?
H5DA C5D H5DB . . 107.7 ?
C7D C6D C5D . . 125.5(2) ?
C7D C6D H6DA . . 117.2 ?
C5D C6D H6DA . . 117.2 ?
C6D C7D C8D . . 120.7(2) ?
C6D C7D C12D . . 122.7(2) ?
C8D C7D C12D . . 116.57(19) ?
C7D C8D C9D . . 110.84(19) ?
C7D C8D H8DA . . 109.5 ?
C9D C8D H8DA . . 109.5 ?
C7D C8D H8DB . . 109.5 ?
C9D C8D H8DB . . 109.5 ?
H8DA C8D H8DB . . 108.1 ?
C10D C9D C8D . . 110.2(2) ?
C10D C9D Cl1D . . 110.44(17) ?
C8D C9D Cl1D . . 110.18(16) ?
C10D C9D H9DA . . 108.7 ?
C8D C9D H9DA . . 108.7 ?
Cl1D C9D H9DA . . 108.7 ?
C9D C10D C11D . . 109.25(19) ?
C9D C10D H10G . . 109.8 ?
C11D C10D H10G . . 109.8 ?
C9D C10D H10H . . 109.8 ?
C11D C10D H10H . . 109.8 ?
H10G C10D H10H . . 108.3 ?
C10D C11D C12D . . 114.48(18) ?
C10D C11D H11G . . 108.6 ?
C12D C11D H11G . . 108.6 ?
C10D C11D H11H . . 108.6 ?
C12D C11D H11H . . 108.6 ?
H11G C11D H11H . . 107.6 ?
C27D C12D C7D . . 108.83(17) ?
C27D C12D C11D . . 109.63(18) ?
C7D C12D C11D . . 107.66(18) ?
C27D C12D C13D . . 111.79(18) ?
C7D C12D C13D . . 110.16(17) ?
C11D C12D C13D . . 108.70(16) ?
C14D C13D C4D . . 110.23(18) ?
C14D C13D C12D . . 113.51(17) ?
C4D C13D C12D . . 113.38(16) ?
C14D C13D H13D . . 106.4 ?
C4D C13D H13D . . 106.4 ?
C12D C13D H13D . . 106.4 ?
C15D C14D C13D . . 114.56(18) ?
C15D C14D H14G . . 108.6 ?
C13D C14D H14G . . 108.6 ?
C15D C14D H14H . . 108.6 ?
C13D C14D H14H . . 108.6 ?
H14G C14D H14H . . 107.6 ?
C14D C15D C16D . . 112.09(18) ?
C14D C15D H15G . . 109.2 ?
C16D C15D H15G . . 109.2 ?
C14D C15D H15H . . 109.2 ?
C16D C15D H15H . . 109.2 ?
H15G C15D H15H . . 107.9 ?
C26D C16D C15D . . 111.23(18) ?
C26D C16D C3D . . 112.32(17) ?
C15D C16D C3D . . 105.71(17) ?
C26D C16D C17D . . 110.21(18) ?
C15D C16D C17D . . 116.34(18) ?
C3D C16D C17D . . 100.51(16) ?
C16D C17D C18D . . 120.10(17) ?
C16D C17D C1D . . 103.57(18) ?
C18D C17D C1D . . 111.20(18) ?
C16D C17D H17D . . 107.1 ?
C18D C17D H17D . . 107.1 ?
C1D C17D H17D . . 107.1 ?
C25D C18D C19D . . 110.56(19) ?
C25D C18D C17D . . 112.59(19) ?
C19D C18D C17D . . 109.77(18) ?
C25D C18D H18D . . 107.9 ?
C19D C18D H18D . . 107.9 ?
C17D C18D H18D . . 107.9 ?
C20D C19D C18D . . 115.01(19) ?
C20D C19D H19G . . 108.5 ?
C18D C19D H19G . . 108.5 ?
C20D C19D H19H . . 108.5 ?
C18D C19D H19H . . 108.5 ?
H19G C19D H19H . . 107.5 ?
C19D C20D C21D . . 112.3(2) ?
C19D C20D H20G . . 109.1 ?
C21D C20D H20G . . 109.1 ?
C19D C20D H20H . . 109.1 ?
C21D C20D H20H . . 109.1 ?
H20G C20D H20H . . 107.9 ?
C20D C21D C22D . . 115.8(2) ?
C20D C21D H21G . . 108.3 ?
C22D C21D H21G . . 108.3 ?
C20D C21D H21H . . 108.3 ?
C22D C21D H21H . . 108.3 ?
H21G C21D H21H . . 107.4 ?
C23D C22D C24D . . 109.7(2) ?
C23D C22D C21D . . 112.8(2) ?
C24D C22D C21D . . 110.6(2) ?
C23D C22D H22D . . 107.9 ?
C24D C22D H22D . . 107.9 ?
C21D C22D H22D . . 107.9 ?
C22D C23D H23J . . 109.5 ?
C22D C23D H23K . . 109.5 ?
H23J C23D H23K . . 109.5 ?
C22D C23D H23L . . 109.5 ?
H23J C23D H23L . . 109.5 ?
H23K C23D H23L . . 109.5 ?
C22D C24D H24J . . 109.5 ?
C22D C24D H24K . . 109.5 ?
H24J C24D H24K . . 109.5 ?
C22D C24D H24L . . 109.5 ?
H24J C24D H24L . . 109.5 ?
H24K C24D H24L . . 109.5 ?
C18D C25D H25J . . 109.5 ?
C18D C25D H25K . . 109.5 ?
H25J C25D H25K . . 109.5 ?
C18D C25D H25L . . 109.5 ?
H25J C25D H25L . . 109.5 ?
H25K C25D H25L . . 109.5 ?
C16D C26D H26J . . 109.5 ?
C16D C26D H26K . . 109.5 ?
H26J C26D H26K . . 109.5 ?
C16D C26D H26L . . 109.5 ?
H26J C26D H26L . . 109.5 ?
H26K C26D H26L . . 109.5 ?
C12D C27D H27J . . 109.5 ?
C12D C27D H27K . . 109.5 ?
H27J C27D H27K . . 109.5 ?
C12D C27D H27L . . 109.5 ?
H27J C27D H27L . . 109.5 ?
H27K C27D H27L . . 109.5 ?

loop_
_geom_bond_atom_site_label_1
_geom_bond_atom_site_label_2
_geom_bond_site_symmetry_2
_geom_bond_distance
_geom_bond_publ_flag
Cl1A C9A . 1.817(2) ?
C1A C2A . 1.545(3) ?
C1A C17A . 1.560(3) ?
C1A H1AA . 0.9700 ?
C1A H1AB . 0.9700 ?
C2A C3A . 1.526(3) ?
C2A H2AA . 0.9700 ?
C2A H2AB . 0.9700 ?
C3A C4A . 1.525(3) ?
C3A C16A . 1.534(3) ?
C3A H3AA . 0.9800 ?
C4A C5A . 1.530(3) ?
C4A C13A . 1.545(3) ?
C4A H4AA . 0.9800 ?
C5A C6A . 1.489(3) ?
C5A H5AA . 0.9700 ?
C5A H5AB . 0.9700 ?
C6A C7A . 1.339(3) ?
C6A H6AA . 0.9300 ?
C7A C8A . 1.518(3) ?
C7A C12A . 1.519(3) ?
C8A C9A . 1.517(3) ?
C8A H8AA . 0.9700 ?
C8A H8AB . 0.9700 ?
C9A C10A . 1.510(3) ?
C9A H9AA . 0.9800 ?
C10A C11A . 1.531(3) ?
C10A H10A . 0.9700 ?
C10A H10B . 0.9700 ?
C11A C12A . 1.555(3) ?
C11A H11A . 0.9700 ?
C11A H11B . 0.9700 ?
C12A C27A . 1.538(3) ?
C12A C13A . 1.558(3) ?
C13A C14A . 1.535(3) ?
C13A H13A . 0.9800 ?
C14A C15A . 1.535(3) ?
C14A H14A . 0.9700 ?
C14A H14B . 0.9700 ?
C15A C16A . 1.535(3) ?
C15A H15A . 0.9700 ?
C15A H15B . 0.9700 ?
C16A C26A . 1.539(3) ?
C16A C17A . 1.564(3) ?
C17A C18A . 1.537(3) ?
C17A H17A . 0.9800 ?
C18A C25A . 1.526(3) ?
C18A C19A . 1.545(3) ?
C18A H18A . 0.9800 ?
C19A C20A . 1.531(3) ?
C19A H19A . 0.9700 ?
C19A H19B . 0.9700 ?
C20A C21A . 1.529(3) ?
C20A H20A . 0.9700 ?
C20A H20B . 0.9700 ?
C21A C22A . 1.536(3) ?
C21A H21A . 0.9700 ?
C21A H21B . 0.9700 ?
C22A C23A . 1.526(4) ?
C22A C24A . 1.534(4) ?
C22A H22A . 0.9800 ?
C23A H23A . 0.9600 ?
C23A H23B . 0.9600 ?
C23A H23C . 0.9600 ?
C24A H24A . 0.9600 ?
C24A H24B . 0.9600 ?
C24A H24C . 0.9600 ?
C25A H25A . 0.9600 ?
C25A H25B . 0.9600 ?
C25A H25C . 0.9600 ?
C26A H26A . 0.9600 ?
C26A H26B . 0.9600 ?
C26A H26C . 0.9600 ?
C27A H27A . 0.9600 ?
C27A H27B . 0.9600 ?
C27A H27C . 0.9600 ?
Cl1B C9B . 1.820(2) ?
C1B C2B . 1.543(3) ?
C1B C17B . 1.557(3) ?
C1B H1BA . 0.9700 ?
C1B H1BB . 0.9700 ?
C2B C3B . 1.524(3) ?
C2B H2BA . 0.9700 ?
C2B H2BB . 0.9700 ?
C3B C4B . 1.523(3) ?
C3B C16B . 1.541(3) ?
C3B H3BA . 0.9800 ?
C4B C5B . 1.531(3) ?
C4B C13B . 1.542(3) ?
C4B H4BA . 0.9800 ?
C5B C6B . 1.492(3) ?
C5B H5BA . 0.9700 ?
C5B H5BB . 0.9700 ?
C6B C7B . 1.335(3) ?
C6B H6BA . 0.9300 ?
C7B C8B . 1.522(3) ?
C7B C12B . 1.526(3) ?
C8B C9B . 1.502(3) ?
C8B H8BA . 0.9700 ?
C8B H8BB . 0.9700 ?
C9B C10B . 1.503(4) ?
C9B H9BA . 0.9800 ?
C10B C11B . 1.540(3) ?
C10B H10C . 0.9700 ?
C10B H10D . 0.9700 ?
C11B C12B . 1.549(3) ?
C11B H11C . 0.9700 ?
C11B H11D . 0.9700 ?
C12B C27B . 1.545(3) ?
C12B C13B . 1.558(3) ?
C13B C14B . 1.531(3) ?
C13B H13B . 0.9800 ?
C14B C15B . 1.542(3) ?
C14B H14C . 0.9700 ?
C14B H14D . 0.9700 ?
C15B C16B . 1.532(3) ?
C15B H15C . 0.9700 ?
C15B H15D . 0.9700 ?
C16B C26B . 1.542(3) ?
C16B C17B . 1.560(3) ?
C17B C18B . 1.542(3) ?
C17B H17B . 0.9800 ?
C18B C25B . 1.529(3) ?
C18B C19B . 1.544(3) ?
C18B H18B . 0.9800 ?
C19B C20B . 1.527(3) ?
C19B H19C . 0.9700 ?
C19B H19D . 0.9700 ?
C20B C21B . 1.528(3) ?
C20B H20C . 0.9700 ?
C20B H20D . 0.9700 ?
C21B C22B . 1.528(3) ?
C21B H21C . 0.9700 ?
C21B H21D . 0.9700 ?
C22B C23B . 1.524(4) ?
C22B C24B . 1.538(3) ?
C22B H22B . 0.9800 ?
C23B H23D . 0.9600 ?
C23B H23E . 0.9600 ?
C23B H23F . 0.9600 ?
C24B H24D . 0.9600 ?
C24B H24E . 0.9600 ?
C24B H24F . 0.9600 ?
C25B H25D . 0.9600 ?
C25B H25E . 0.9600 ?
C25B H25F . 0.9600 ?
C26B H26D . 0.9600 ?
C26B H26E . 0.9600 ?
C26B H26F . 0.9600 ?
C27B H27D . 0.9600 ?
C27B H27E . 0.9600 ?
C27B H27F . 0.9600 ?
Cl1C C9C . 1.817(2) ?
C1C C2C . 1.538(3) ?
C1C C17C . 1.560(3) ?
C1C H1CA . 0.9700 ?
C1C H1CB . 0.9700 ?
C2C C3C . 1.525(3) ?
C2C H2CA . 0.9700 ?
C2C H2CB . 0.9700 ?
C3C C4C . 1.524(3) ?
C3C C16C . 1.531(3) ?
C3C H3CA . 0.9800 ?
C4C C5C . 1.531(3) ?
C4C C13C . 1.537(3) ?
C4C H4CA . 0.9800 ?
C5C C6C . 1.499(3) ?
C5C H5CA . 0.9700 ?
C5C H5CB . 0.9700 ?
C6C C7C . 1.331(3) ?
C6C H6CA . 0.9300 ?
C7C C8C . 1.521(3) ?
C7C C12C . 1.525(3) ?
C8C C9C . 1.509(3) ?
C8C H8CA . 0.9700 ?
C8C H8CB . 0.9700 ?
C9C C10C . 1.502(3) ?
C9C H9CA . 0.9800 ?
C10C C11C . 1.529(3) ?
C10C H10E . 0.9700 ?
C10C H10F . 0.9700 ?
C11C C12C . 1.550(3) ?
C11C H11E . 0.9700 ?
C11C H11F . 0.9700 ?
C12C C27C . 1.541(3) ?
C12C C13C . 1.551(3) ?
C13C C14C . 1.543(3) ?
C13C H13C . 0.9800 ?
C14C C15C . 1.532(3) ?
C14C H14E . 0.9700 ?
C14C H14F . 0.9700 ?
C15C C16C . 1.531(3) ?
C15C H15E . 0.9700 ?
C15C H15F . 0.9700 ?
C16C C26C . 1.539(3) ?
C16C C17C . 1.558(3) ?
C17C C18C . 1.537(3) ?
C17C H17C . 0.9800 ?
C18C C25C . 1.529(3) ?
C18C C19C . 1.543(3) ?
C18C H18C . 0.9800 ?
C19C C20C . 1.515(3) ?
C19C H19E . 0.9700 ?
C19C H19F . 0.9700 ?
C20C C21C . 1.531(4) ?
C20C H20E . 0.9700 ?
C20C H20F . 0.9700 ?
C21C C22C . 1.503(4) ?
C21C H21E . 0.9700 ?
C21C H21F . 0.9700 ?
C22C C23C . 1.512(5) ?
C22C C24C . 1.533(5) ?
C22C H22C . 0.9800 ?
C23C H23G . 0.9600 ?
C23C H23H . 0.9600 ?
C23C H23I . 0.9600 ?
C24C H24G . 0.9600 ?
C24C H24H . 0.9600 ?
C24C H24I . 0.9600 ?
C25C H25G . 0.9600 ?
C25C H25H . 0.9600 ?
C25C H25I . 0.9600 ?
C26C H26G . 0.9600 ?
C26C H26H . 0.9600 ?
C26C H26I . 0.9600 ?
C27C H27G . 0.9600 ?
C27C H27H . 0.9600 ?
C27C H27I . 0.9600 ?
Cl1D C9D . 1.810(2) ?
C1D C2D . 1.537(3) ?
C1D C17D . 1.566(3) ?
C1D H1DA . 0.9700 ?
C1D H1DB . 0.9700 ?
C2D C3D . 1.521(3) ?
C2D H2DA . 0.9700 ?
C2D H2DB . 0.9700 ?
C3D C4D . 1.514(3) ?
C3D C16D . 1.542(3) ?
C3D H3DA . 0.9800 ?
C4D C5D . 1.534(3) ?
C4D C13D . 1.542(3) ?
C4D H4DA . 0.9800 ?
C5D C6D . 1.486(3) ?
C5D H5DA . 0.9700 ?
C5D H5DB . 0.9700 ?
C6D C7D . 1.327(3) ?
C6D H6DA . 0.9300 ?
C7D C8D . 1.513(3) ?
C7D C12D . 1.541(3) ?
C8D C9D . 1.514(3) ?
C8D H8DA . 0.9700 ?
C8D H8DB . 0.9700 ?
C9D C10D . 1.513(3) ?
C9D H9DA . 0.9800 ?
C10D C11D . 1.523(3) ?
C10D H10G . 0.9700 ?
C10D H10H . 0.9700 ?
C11D C12D . 1.545(3) ?
C11D H11G . 0.9700 ?
C11D H11H . 0.9700 ?
C12D C27D . 1.537(3) ?
C12D C13D . 1.552(3) ?
C13D C14D . 1.537(3) ?
C13D H13D . 0.9800 ?
C14D C15D . 1.532(3) ?
C14D H14G . 0.9700 ?
C14D H14H . 0.9700 ?
C15D C16D . 1.538(3) ?
C15D H15G . 0.9700 ?
C15D H15H . 0.9700 ?
C16D C26D . 1.532(3) ?
C16D C17D . 1.548(3) ?
C17D C18D . 1.549(3) ?
C17D H17D . 0.9800 ?
C18D C25D . 1.529(3) ?
C18D C19D . 1.536(3) ?
C18D H18D . 0.9800 ?
C19D C20D . 1.521(3) ?
C19D H19G . 0.9700 ?
C19D H19H . 0.9700 ?
C20D C21D . 1.523(3) ?
C20D H20G . 0.9700 ?
C20D H20H . 0.9700 ?
C21D C22D . 1.529(3) ?
C21D H21G . 0.9700 ?
C21D H21H . 0.9700 ?
C22D C23D . 1.515(4) ?
C22D C24D . 1.525(4) ?
C22D H22D . 0.9800 ?
C23D H23J . 0.9600 ?
C23D H23K . 0.9600 ?
C23D H23L . 0.9600 ?
C24D H24J . 0.9600 ?
C24D H24K . 0.9600 ?
C24D H24L . 0.9600 ?
C25D H25J . 0.9600 ?
C25D H25K . 0.9600 ?
C25D H25L . 0.9600 ?
C26D H26J . 0.9600 ?
C26D H26K . 0.9600 ?
C26D H26L . 0.9600 ?
C27D H27J . 0.9600 ?
C27D H27K . 0.9600 ?
C27D H27L . 0.9600 ?

loop_
_geom_torsion_atom_site_label_1
_geom_torsion_atom_site_label_2
_geom_torsion_atom_site_label_3
_geom_torsion_atom_site_label_4
_geom_torsion_site_symmetry_1
_geom_torsion_site_symmetry_2
_geom_torsion_site_symmetry_3
_geom_torsion_site_symmetry_4
_geom_torsion
_geom_torsion_publ_flag
C17A C1A C2A C3A . . . . 10.2(2) ?
C1A C2A C3A C4A . . . . -164.18(18) ?
C1A C2A C3A C16A . . . . -34.6(2) ?
C2A C3A C4A C5A . . . . -53.7(3) ?
C16A C3A C4A C5A . . . . -178.72(18) ?
C2A C3A C4A C13A . . . . -175.31(19) ?
C16A C3A C4A C13A . . . . 59.7(2) ?
C3A C4A C5A C6A . . . . -161.50(18) ?
C13A C4A C5A C6A . . . . -40.9(2) ?
C4A C5A C6A C7A . . . . 11.8(3) ?
C5A C6A C7A C8A . . . . -177.9(2) ?
C5A C6A C7A C12A . . . . 1.8(4) ?
C6A C7A C8A C9A . . . . -128.5(2) ?
C12A C7A C8A C9A . . . . 51.9(3) ?
C7A C8A C9A C10A . . . . -56.4(3) ?
C7A C8A C9A Cl1A . . . . -178.29(16) ?
C8A C9A C10A C11A . . . . 60.2(3) ?
Cl1A C9A C10A C11A . . . . -178.25(15) ?
C9A C10A C11A C12A . . . . -58.9(3) ?
C6A C7A C12A C27A . . . . -108.3(2) ?
C8A C7A C12A C27A . . . . 71.4(2) ?
C6A C7A C12A C11A . . . . 132.5(2) ?
C8A C7A C12A C11A . . . . -47.9(3) ?
C6A C7A C12A C13A . . . . 14.7(3) ?
C8A C7A C12A C13A . . . . -165.61(18) ?
C10A C11A C12A C7A . . . . 51.2(3) ?
C10A C11A C12A C27A . . . . -67.7(2) ?
C10A C11A C12A C13A . . . . 170.38(18) ?
C3A C4A C13A C14A . . . . -50.6(2) ?
C5A C4A C13A C14A . . . . -172.34(18) ?
C3A C4A C13A C12A . . . . -179.41(17) ?
C5A C4A C13A C12A . . . . 58.9(2) ?
C7A C12A C13A C14A . . . . -172.32(18) ?
C27A C12A C13A C14A . . . . -50.8(2) ?
C11A C12A C13A C14A . . . . 69.9(2) ?
C7A C12A C13A C4A . . . . -44.5(2) ?
C27A C12A C13A C4A . . . . 77.0(2) ?
C11A C12A C13A C4A . . . . -162.32(18) ?
C4A C13A C14A C15A . . . . 50.0(3) ?
C12A C13A C14A C15A . . . . 178.32(18) ?
C13A C14A C15A C16A . . . . -53.9(3) ?
C4A C3A C16A C15A . . . . -61.8(2) ?
C2A C3A C16A C15A . . . . 166.44(17) ?
C4A C3A C16A C26A . . . . 59.8(2) ?
C2A C3A C16A C26A . . . . -72.0(2) ?
C4A C3A C16A C17A . . . . 176.89(17) ?
C2A C3A C16A C17A . . . . 45.08(19) ?
C14A C15A C16A C3A . . . . 56.2(2) ?
C14A C15A C16A C26A . . . . -66.0(2) ?
C14A C15A C16A C17A . . . . 167.06(18) ?
C2A C1A C17A C18A . . . . 146.80(18) ?
C2A C1A C17A C16A . . . . 17.0(2) ?
C3A C16A C17A C18A . . . . -162.45(18) ?
C15A C16A C17A C18A . . . . 83.6(2) ?
C26A C16A C17A C18A . . . . -43.9(2) ?
C3A C16A C17A C1A . . . . -37.17(19) ?
C15A C16A C17A C1A . . . . -151.07(18) ?
C26A C16A C17A C1A . . . . 81.4(2) ?
C1A C17A C18A C25A . . . . -176.97(18) ?
C16A C17A C18A C25A . . . . -55.9(3) ?
C1A C17A C18A C19A . . . . 59.3(2) ?
C16A C17A C18A C19A . . . . -179.65(18) ?
C25A C18A C19A C20A . . . . 71.2(2) ?
C17A C18A C19A C20A . . . . -163.32(19) ?
C18A C19A C20A C21A . . . . 177.8(2) ?
C19A C20A C21A C22A . . . . -171.3(2) ?
C20A C21A C22A C23A . . . . -62.3(3) ?
C20A C21A C22A C24A . . . . 173.8(2) ?
C17B C1B C2B C3B . . . . 8.2(2) ?
C1B C2B C3B C4B . . . . -163.73(18) ?
C1B C2B C3B C16B . . . . -34.1(2) ?
C2B C3B C4B C5B . . . . -54.0(3) ?
C16B C3B C4B C5B . . . . -178.54(18) ?
C2B C3B C4B C13B . . . . -175.40(18) ?
C16B C3B C4B C13B . . . . 60.0(2) ?
C3B C4B C5B C6B . . . . -160.22(18) ?
C13B C4B C5B C6B . . . . -40.0(3) ?
C4B C5B C6B C7B . . . . 11.9(3) ?
C5B C6B C7B C8B . . . . -179.2(2) ?
C5B C6B C7B C12B . . . . 0.3(4) ?
C6B C7B C8B C9B . . . . -128.7(3) ?
C12B C7B C8B C9B . . . . 51.8(3) ?
C7B C8B C9B C10B . . . . -58.6(3) ?
C7B C8B C9B Cl1B . . . . 178.89(17) ?
C8B C9B C10B C11B . . . . 62.1(3) ?
Cl1B C9B C10B C11B . . . . -175.74(16) ?
C9B C10B C11B C12B . . . . -57.9(3) ?
C6B C7B C12B C27B . . . . -106.3(3) ?
C8B C7B C12B C27B . . . . 73.2(2) ?
C6B C7B C12B C11B . . . . 134.8(2) ?
C8B C7B C12B C11B . . . . -45.7(3) ?
C6B C7B C12B C13B . . . . 16.4(3) ?
C8B C7B C12B C13B . . . . -164.08(19) ?
C10B C11B C12B C7B . . . . 48.3(3) ?
C10B C11B C12B C27B . . . . -70.6(3) ?
C10B C11B C12B C13B . . . . 167.8(2) ?
C3B C4B C13B C14B . . . . -52.0(2) ?
C5B C4B C13B C14B . . . . -173.15(17) ?
C3B C4B C13B C12B . . . . 179.48(18) ?
C5B C4B C13B C12B . . . . 58.3(2) ?
C7B C12B C13B C14B . . . . -172.34(18) ?
C27B C12B C13B C14B . . . . -51.2(2) ?
C11B C12B C13B C14B . . . . 68.9(2) ?
C7B C12B C13B C4B . . . . -45.2(2) ?
C27B C12B C13B C4B . . . . 75.9(2) ?
C11B C12B C13B C4B . . . . -163.99(18) ?
C4B C13B C14B C15B . . . . 51.4(2) ?
C12B C13B C14B C15B . . . . 179.45(18) ?
C13B C14B C15B C16B . . . . -53.9(3) ?
C14B C15B C16B C3B . . . . 54.5(2) ?
C14B C15B C16B C26B . . . . -68.1(2) ?
C14B C15B C16B C17B . . . . 164.71(18) ?
C4B C3B C16B C15B . . . . -60.6(2) ?
C2B C3B C16B C15B . . . . 168.00(17) ?
C4B C3B C16B C26B . . . . 61.0(2) ?
C2B C3B C16B C26B . . . . -70.3(2) ?
C4B C3B C16B C17B . . . . 177.74(17) ?
C2B C3B C16B C17B . . . . 46.37(19) ?
C2B C1B C17B C18B . . . . 149.97(18) ?
C2B C1B C17B C16B . . . . 20.1(2) ?
C15B C16B C17B C18B . . . . 81.5(2) ?
C3B C16B C17B C18B . . . . -164.77(18) ?
C26B C16B C17B C18B . . . . -46.1(2) ?
C15B C16B C17B C1B . . . . -153.57(19) ?
C3B C16B C17B C1B . . . . -39.8(2) ?
C26B C16B C17B C1B . . . . 78.8(2) ?
C1B C17B C18B C25B . . . . -174.70(18) ?
C16B C17B C18B C25B . . . . -54.0(3) ?
C1B C17B C18B C19B . . . . 62.0(2) ?
C16B C17B C18B C19B . . . . -177.35(18) ?
C25B C18B C19B C20B . . . . 72.0(2) ?
C17B C18B C19B C20B . . . . -162.91(19) ?
C18B C19B C20B C21B . . . . 175.22(19) ?
C19B C20B C21B C22B . . . . -173.3(2) ?
C20B C21B C22B C23B . . . . -66.5(3) ?
C20B C21B C22B C24B . . . . 169.7(2) ?
C17C C1C C2C C3C . . . . 10.3(2) ?
C1C C2C C3C C4C . . . . -166.15(19) ?
C1C C2C C3C C16C . . . . -36.2(2) ?
C2C C3C C4C C5C . . . . -57.0(3) ?
C16C C3C C4C C5C . . . . 178.51(18) ?
C2C C3C C4C C13C . . . . -178.34(19) ?
C16C C3C C4C C13C . . . . 57.1(2) ?
C3C C4C C5C C6C . . . . -160.24(18) ?
C13C C4C C5C C6C . . . . -39.0(3) ?
C4C C5C C6C C7C . . . . 9.8(3) ?
C5C C6C C7C C8C . . . . -177.8(2) ?
C5C C6C C7C C12C . . . . 0.6(4) ?
C6C C7C C8C C9C . . . . -131.3(2) ?
C12C C7C C8C C9C . . . . 50.3(3) ?
C7C C8C C9C C10C . . . . -56.9(3) ?
C7C C8C C9C Cl1C . . . . -178.88(17) ?
C8C C9C C10C C11C . . . . 60.8(2) ?
Cl1C C9C C10C C11C . . . . -177.27(15) ?
C9C C10C C11C C12C . . . . -57.9(3) ?
C6C C7C C12C C27C . . . . -104.2(2) ?
C8C C7C C12C C27C . . . . 74.1(2) ?
C6C C7C C12C C11C . . . . 137.0(2) ?
C8C C7C C12C C11C . . . . -44.6(2) ?
C6C C7C C12C C13C . . . . 19.0(3) ?
C8C C7C C12C C13C . . . . -162.69(18) ?
C10C C11C C12C C7C . . . . 48.3(2) ?
C10C C11C C12C C27C . . . . -70.0(2) ?
C10C C11C C12C C13C . . . . 167.21(18) ?
C3C C4C C13C C14C . . . . -49.7(2) ?
C5C C4C C13C C14C . . . . -171.70(18) ?
C3C C4C C13C C12C . . . . -177.77(17) ?
C5C C4C C13C C12C . . . . 60.2(2) ?
C7C C12C C13C C4C . . . . -49.1(2) ?
C27C C12C C13C C4C . . . . 71.8(2) ?
C11C C12C C13C C4C . . . . -167.18(18) ?
C7C C12C C13C C14C . . . . -176.14(18) ?
C27C C12C C13C C14C . . . . -55.2(2) ?
C11C C12C C13C C14C . . . . 65.8(2) ?
C4C C13C C14C C15C . . . . 51.1(2) ?
C12C C13C C14C C15C . . . . 178.63(18) ?
C13C C14C C15C C16C . . . . -55.6(2) ?
C4C C3C C16C C15C . . . . -59.5(2) ?
C2C C3C C16C C15C . . . . 169.23(17) ?
C4C C3C C16C C26C . . . . 62.1(2) ?
C2C C3C C16C C26C . . . . -69.1(2) ?
C4C C3C C16C C17C . . . . 178.82(17) ?
C2C C3C C16C C17C . . . . 47.6(2) ?
C14C C15C C16C C3C . . . . 56.3(2) ?
C14C C15C C16C C26C . . . . -66.8(2) ?
C14C C15C C16C C17C . . . . 166.51(18) ?
C3C C16C C17C C18C . . . . -164.51(19) ?
C15C C16C C17C C18C . . . . 81.5(3) ?
C26C C16C C17C C18C . . . . -45.6(3) ?
C3C C16C C17C C1C . . . . -39.6(2) ?
C15C C16C C17C C1C . . . . -153.53(19) ?
C26C C16C C17C C1C . . . . 79.3(2) ?
C2C C1C C17C C18C . . . . 149.04(19) ?
C2C C1C C17C C16C . . . . 18.5(2) ?
C16C C17C C18C C25C . . . . -54.5(3) ?
C1C C17C C18C C25C . . . . -175.36(18) ?
C16C C17C C18C C19C . . . . -176.86(19) ?
C1C C17C C18C C19C . . . . 62.2(2) ?
C25C C18C C19C C20C . . . . 76.0(3) ?
C17C C18C C19C C20C . . . . -159.2(2) ?
C18C C19C C20C C21C . . . . 175.5(2) ?
C19C C20C C21C C22C . . . . -168.0(3) ?
C20C C21C C22C C23C . . . . -62.7(4) ?
C20C C21C C22C C24C . . . . 174.6(3) ?
C17D C1D C2D C3D . . . . 9.1(2) ?
C1D C2D C3D C4D . . . . -164.13(19) ?
C1D C2D C3D C16D . . . . -34.0(2) ?
C2D C3D C4D C5D . . . . -52.7(3) ?
C16D C3D C4D C5D . . . . -177.83(18) ?
C2D C3D C4D C13D . . . . -174.50(19) ?
C16D C3D C4D C13D . . . . 60.3(2) ?
C3D C4D C5D C6D . . . . -161.27(18) ?
C13D C4D C5D C6D . . . . -40.1(2) ?
C4D C5D C6D C7D . . . . 12.8(3) ?
C5D C6D C7D C8D . . . . -178.8(2) ?
C5D C6D C7D C12D . . . . -0.1(4) ?
C6D C7D C8D C9D . . . . -128.9(2) ?
C12D C7D C8D C9D . . . . 52.3(3) ?
C7D C8D C9D C10D . . . . -57.1(3) ?
C7D C8D C9D Cl1D . . . . -179.25(16) ?
C8D C9D C10D C11D . . . . 60.3(3) ?
Cl1D C9D C10D C11D . . . . -177.68(15) ?
C9D C10D C11D C12D . . . . -58.8(3) ?
C6D C7D C12D C27D . . . . -107.2(2) ?
C8D C7D C12D C27D . . . . 71.6(2) ?
C6D C7D C12D C11D . . . . 134.0(2) ?
C8D C7D C12D C11D . . . . -47.2(2) ?
C6D C7D C12D C13D . . . . 15.7(3) ?
C8D C7D C12D C13D . . . . -165.55(18) ?
C10D C11D C12D C27D . . . . -68.0(2) ?
C10D C11D C12D C7D . . . . 50.2(2) ?
C10D C11D C12D C13D . . . . 169.55(18) ?
C3D C4D C13D C14D . . . . -51.8(2) ?
C5D C4D C13D C14D . . . . -173.91(18) ?
C3D C4D C13D C12D . . . . 179.66(17) ?
C5D C4D C13D C12D . . . . 57.6(2) ?
C27D C12D C13D C14D . . . . -49.9(2) ?
C7D C12D C13D C14D . . . . -171.02(18) ?
C11D C12D C13D C14D . . . . 71.3(2) ?
C27D C12D C13D C4D . . . . 76.9(2) ?
C7D C12D C13D C4D . . . . -44.2(2) ?
C11D C12D C13D C4D . . . . -161.95(18) ?
C4D C13D C14D C15D . . . . 51.1(2) ?
C12D C13D C14D C15D . . . . 179.57(18) ?
C13D C14D C15D C16D . . . . -54.3(3) ?
C14D C15D C16D C26D . . . . -67.3(2) ?
C14D C15D C16D C3D . . . . 54.8(2) ?
C14D C15D C16D C17D . . . . 165.36(18) ?
C4D C3D C16D C26D . . . . 60.9(2) ?
C2D C3D C16D C26D . . . . -71.6(2) ?
C4D C3D C16D C15D . . . . -60.6(2) ?
C2D C3D C16D C15D . . . . 166.91(18) ?
C4D C3D C16D C17D . . . . 178.03(18) ?
C2D C3D C16D C17D . . . . 45.5(2) ?
C26D C16D C17D C18D . . . . -44.7(3) ?
C15D C16D C17D C18D . . . . 83.1(2) ?
C3D C16D C17D C18D . . . . -163.34(19) ?
C26D C16D C17D C1D . . . . 80.1(2) ?
C15D C16D C17D C1D . . . . -152.13(19) ?
C3D C16D C17D C1D . . . . -38.6(2) ?
C2D C1D C17D C16D . . . . 18.8(2) ?
C2D C1D C17D C18D . . . . 149.12(19) ?
C16D C17D C18D C25D . . . . -54.4(3) ?
C1D C17D C18D C25D . . . . -175.40(19) ?
C16D C17D C18D C19D . . . . -177.99(19) ?
C1D C17D C18D C19D . . . . 61.0(2) ?
C25D C18D C19D C20D . . . . 70.6(3) ?
C17D C18D C19D C20D . . . . -164.6(2) ?
C18D C19D C20D C21D . . . . 175.2(2) ?
C19D C20D C21D C22D . . . . -174.2(2) ?
C20D C21D C22D C23D . . . . -67.7(3) ?
C20D C21D C22D C24D . . . . 169.0(2) ?
